data_4133563
loop_
_publ_author_name
'Ke, Xian-Sheng'
'Kim, Taeyeon'
'He, Qing'
'Lynch, Vincent M.'
'Kim, Dongho'
'Sessler, Jonathan L.'

_publ_section_title
;
 Three-Dimensional Fully Conjugated Carbaporphyrin Cage.
;
_journal_issue 48
_journal_name_full 'Journal of the American Chemical Society'
_journal_page_first 16455
_journal_page_last 16459
_journal_paper_doi 10.1021/jacs.8b11158
_journal_volume 140
_journal_year 2018
_chemical_formula_moiety 'C192 H136 N8 F20 4+, 4 C2 F3 O2 1-, 4 C2 F3 O2 H'
_chemical_formula_sum 'C208 H136 F44 N8 O16'
_chemical_formula_weight 3839.24
_space_group_crystal_system monoclinic
_space_group_IT_number 14
_space_group_name_Hall '-P 2ybc'
_space_group_name_H-M_alt 'P 1 21/c 1'
_atom_sites_solution_hydrogens geom
_audit_creation_method SHELXL-2016/6
_cell_angle_alpha 90
_cell_angle_beta 111.986(3)
_cell_angle_gamma 90
_cell_formula_units_Z 4
_cell_length_a 40.0200(10)
_cell_length_b 14.0404(3)
_cell_length_c 43.5179(9)
_cell_measurement_reflns_used 30358
_cell_measurement_temperature 100(2)
_cell_measurement_theta_max 75.5
_cell_measurement_theta_min 2.83
_cell_volume 22674.3(10)
_computing_cell_refinement 'CrysAlisPro V 1.171.38.43f, Agilent Technologies'
_computing_data_collection 'CrysAlisPro V 1.171.38.43f, Agilent Technologies'
_computing_data_reduction 'CrysAlisPro V 1.171.38.43f, Agilent Technologies'
_computing_molecular_graphics 'XP SHELXTL/PC, Siemens Analytical'
_computing_publication_material 'Shelxl-2016/6, Sheldrick, G. M.'
_computing_structure_refinement 'Shelxl-2016/6, Sheldrick, G. M.'
_computing_structure_solution
;

Sheldrick, G. M. (2015). Acta Cryst. A71, 3-8. SHELXT.  An Integrated Space Group 
and Crystal Structure Determination Program.  

;
_diffrn_ambient_temperature 100(2)
_diffrn_measured_fraction_theta_full 0.999
_diffrn_measured_fraction_theta_max 0.964
_diffrn_measurement_device_type 'Agilent SuperNova with Atlas S2 CCD'
_diffrn_measurement_method \w-scans
_diffrn_radiation_type CuK\a
_diffrn_radiation_wavelength 1.54184
_diffrn_reflns_av_R_equivalents 0.0476
_diffrn_reflns_av_unetI/netI 0.0478
_diffrn_reflns_Laue_measured_fraction_full 0.999
_diffrn_reflns_Laue_measured_fraction_max 0.964
_diffrn_reflns_limit_h_max 49
_diffrn_reflns_limit_h_min -50
_diffrn_reflns_limit_k_max 17
_diffrn_reflns_limit_k_min -12
_diffrn_reflns_limit_l_max 54
_diffrn_reflns_limit_l_min -54
_diffrn_reflns_number 137142
_diffrn_reflns_point_group_measured_fraction_full 0.999
_diffrn_reflns_point_group_measured_fraction_max 0.964
_diffrn_reflns_theta_full 67.684
_diffrn_reflns_theta_max 76.606
_diffrn_reflns_theta_min 2.190
_diffrn_source 'sealed microfocus tube'
_exptl_absorpt_coefficient_mu 0.828
_exptl_absorpt_correction_T_max 1.00
_exptl_absorpt_correction_T_min 0.595
_exptl_absorpt_correction_type multi-scan
_exptl_absorpt_process_details
;
CrysAlisPro 1.171.38.43f (Rigaku Oxford Diffraction, 2015)
Empirical absorption correction using spherical harmonics,
 implemented in SCALE3 ABSPACK scaling algorithm.
;
_exptl_crystal_colour black
_exptl_crystal_density_diffrn 1.125
_exptl_crystal_description prisms
_exptl_crystal_F_000 7856
_exptl_crystal_size_max 0.22
_exptl_crystal_size_mid 0.16
_exptl_crystal_size_min 0.12
_refine_diff_density_max 0.932
_refine_diff_density_min -0.783
_refine_diff_density_rms 0.078
_refine_ls_extinction_method none
_refine_ls_goodness_of_fit_ref 1.033
_refine_ls_hydrogen_treatment constr
_refine_ls_matrix_type full
_refine_ls_number_parameters 2496
_refine_ls_number_reflns 46017
_refine_ls_number_restraints 2470
_refine_ls_restrained_S_all 15.014
_refine_ls_R_factor_all 0.1301
_refine_ls_R_factor_gt 0.1032
_refine_ls_shift/su_max 0.002
_refine_ls_shift/su_mean 0.000
_refine_ls_structure_factor_coef Fsqd
_refine_ls_weighting_details 'w=1/[\s^2^(Fo^2^)+(0.1959P)^2^+13.8740P] where P=(Fo^2^+2Fc^2^)/3'
_refine_ls_weighting_scheme calc
_refine_ls_wR_factor_gt 0.2978
_refine_ls_wR_factor_ref 0.3306
_reflns_Friedel_coverage 0.000
_reflns_number_gt 30893
_reflns_number_total 46017
_reflns_threshold_expression 'I > 2\s(I)'
_cod_data_source_file ja8b11158_si_002.cif
_cod_data_source_block shelx
_cod_original_sg_symbol_H-M 'P 21/c'
_cod_database_code 4133563
_shelx_shelxl_version_number 2016/6
_shelx_space_group_comment
;
The symmetry employed for this shelxl refinement is uniquely defined
by the following loop, which should always be used as a source of
symmetry information in preference to the above space-group names.
They are only intended as comments.
;
_platon_squeeze_void_probe_radius 1.20

loop_
_space_group_symop_operation_xyz
'x, y, z'
'-x, y+1/2, -z+1/2'
'-x, -y, -z'
'x, -y-1/2, z-1/2'

loop_
_atom_site_label
_atom_site_type_symbol
_atom_site_fract_x
_atom_site_fract_y
_atom_site_fract_z
_atom_site_U_iso_or_equiv
_atom_site_adp_type
_atom_site_occupancy
_atom_site_site_symmetry_order
_atom_site_calc_flag
_atom_site_refinement_flags_posn
_atom_site_refinement_flags_adp
_atom_site_refinement_flags_occupancy
_atom_site_disorder_assembly
_atom_site_disorder_group
F1 F 0.56720(8) 0.31371(18) 0.05051(7) 0.0729(7) Uani 1 1 d . . . . .
F2 F 0.56319(13) 0.2693(3) -0.01081(7) 0.1107(13) Uani 1 1 d . . . . .
F3 F 0.61654(14) 0.1627(3) -0.01930(8) 0.1198(16) Uani 1 1 d . . . . .
F4 F 0.67273(11) 0.1034(2) 0.03360(10) 0.1044(13) Uani 1 1 d . . . . .
F5 F 0.67681(7) 0.14373(16) 0.09456(7) 0.0639(6) Uani 1 1 d . . . . .
F6 F 0.63180(6) 0.97499(14) 0.10154(5) 0.0480(4) Uani 1 1 d . . . . .
F7 F 0.58310(6) 1.01740(13) 0.04116(5) 0.0467(4) Uani 1 1 d . . . . .
F8 F 0.58994(6) 0.94365(17) -0.01381(5) 0.0545(5) Uani 1 1 d . . . . .
F9 F 0.64539(6) 0.82447(18) -0.00787(5) 0.0594(6) Uani 1 1 d . . . . .
F10 F 0.69392(5) 0.77999(16) 0.05222(5) 0.0502(5) Uani 1 1 d . . . . .
F11 F 0.77160(10) 0.7040(3) 0.51901(6) 0.0909(9) Uani 1 1 d . . . . .
F12 F 0.81623(14) 0.7518(4) 0.57944(8) 0.1445(19) Uani 1 1 d . . . . .
F13 F 0.86963(13) 0.8829(5) 0.58804(11) 0.186(3) Uani 1 1 d . . . . .
F14 F 0.87586(9) 0.9641(4) 0.53538(13) 0.147(2) Uani 1 1 d . . . . .
F15 F 0.82885(8) 0.9263(3) 0.47409(9) 0.0915(9) Uani 1 1 d . . . . .
F16 F 0.82945(9) 0.1311(2) 0.48159(8) 0.0813(8) Uani 1 1 d . . . . .
F17 F 0.84900(12) 0.1317(3) 0.54746(9) 0.1135(13) Uani 1 1 d . . . . .
F18 F 0.90785(13) 0.2298(4) 0.58603(8) 0.1371(18) Uani 1 1 d . . . . .
F19 F 0.94553(10) 0.3371(4) 0.55811(9) 0.1280(15) Uani 1 1 d . . . . .
F20 F 0.92582(8) 0.3386(2) 0.49275(8) 0.0853(8) Uani 1 1 d . . . . .
N1 N 0.59168(8) 0.2474(2) 0.14644(7) 0.0450(6) Uani 1 1 d . . . . .
H1N H 0.604853 0.289964 0.160661 0.054 Uiso 1 1 calc R U . . .
N2 N 0.68093(7) 0.3375(2) 0.12047(7) 0.0399(6) Uani 1 1 d . . . . .
H109 H 0.679120 0.341997 0.099738 0.048 Uiso 1 1 calc R U . . .
N3 N 0.64528(7) 0.7651(2) 0.12699(6) 0.0414(6) Uani 1 1 d . . . . .
H3N H 0.628655 0.764012 0.106850 0.050 Uiso 1 1 calc R U . . .
N4 N 0.75671(8) 0.8453(2) 0.14614(7) 0.0508(7) Uani 1 1 d . . . . .
H4N H 0.756329 0.803351 0.161028 0.061 Uiso 1 1 calc R U . . .
N5 N 0.70913(9) 0.7566(2) 0.42539(7) 0.0514(7) Uani 1 1 d . . . . .
H5N H 0.712593 0.727465 0.408927 0.062 Uiso 1 1 calc R U . . .
N6 N 0.82240(9) 0.7440(3) 0.44169(8) 0.0577(8) Uani 1 1 d . . . . .
H6N H 0.839229 0.740143 0.461678 0.069 Uiso 1 1 calc R U . . .
N7 N 0.89278(10) 0.2627(3) 0.40545(8) 0.0632(9) Uani 1 1 d . . . . .
H7N H 0.875267 0.298117 0.392000 0.076 Uiso 1 1 calc R U . . .
N8 N 0.80359(9) 0.2846(3) 0.43436(7) 0.0563(8) Uani 1 1 d . . . . .
H8N H 0.806287 0.303446 0.454437 0.068 Uiso 1 1 calc R U . . .
C0AA C 0.65534(9) 0.6159(3) 0.37295(8) 0.0434(7) Uani 1 1 d . . . . .
H0AA H 0.670305 0.590871 0.393867 0.052 Uiso 1 1 calc R U . . .
C1AA C 0.55711(14) 0.5456(3) 0.07776(9) 0.0602(10) Uani 1 1 d . . . . .
H1AA H 0.560027 0.494302 0.064750 0.072 Uiso 1 1 calc R U . . .
C2 C 0.60001(9) 0.5585(3) 0.19146(7) 0.0417(7) Uani 1 1 d . . . . .
H2 H 0.591212 0.518280 0.172558 0.050 Uiso 1 1 calc R U . . .
C2AA C 0.87868(16) 0.9059(8) 0.15960(15) 0.118(2) Uani 1 1 d . . . . .
C3AA C 0.9318(3) 1.1329(12) 0.1581(4) 0.276(10) Uani 1 1 d . . . . .
H3AA H 0.955695 1.107372 0.171192 0.414 Uiso 1 1 calc R U . . .
H3AB H 0.929506 1.197201 0.165869 0.414 Uiso 1 1 calc R U . . .
H3AC H 0.928617 1.135267 0.134700 0.414 Uiso 1 1 calc R U . . .
C4 C 0.59529(9) 0.4218(3) 0.22663(8) 0.0419(7) Uani 1 1 d . . . . .
C4AA C 0.60995(9) 0.6508(3) 0.18764(8) 0.0433(7) Uani 1 1 d . . . . .
C5 C 0.60706(9) 0.3844(3) 0.25887(8) 0.0441(7) Uani 1 1 d . . . . .
C5AA C 0.60247(8) 0.5224(3) 0.22212(7) 0.0404(7) Uani 1 1 d . . . . .
C6 C 0.62661(9) 0.4449(3) 0.28724(8) 0.0428(7) Uani 1 1 d . . . . .
C7 C 0.65162(10) 0.4069(3) 0.31861(8) 0.0461(7) Uani 1 1 d . . . . .
C8 C 0.66470(9) 0.4672(3) 0.34600(8) 0.0439(7) Uani 1 1 d . . . . .
C9 C 0.69280(10) 0.4369(3) 0.37479(8) 0.0476(8) Uani 1 1 d . . . . .
H9 H 0.700799 0.477767 0.393542 0.057 Uiso 1 1 calc R U . . .
C10 C 0.70919(10) 0.3496(3) 0.37678(9) 0.0498(8) Uani 1 1 d . . . . .
C11 C 0.74121(11) 0.3322(3) 0.40692(9) 0.0518(8) Uani 1 1 d . . . . .
C12 C 0.77100(11) 0.2883(4) 0.40678(9) 0.0593(10) Uani 1 1 d . . . . .
C14 C 0.83020(12) 0.2482(3) 0.42598(10) 0.0580(9) Uani 1 1 d . . . . .
C15 C 0.86628(12) 0.2366(3) 0.44725(10) 0.0583(10) Uani 1 1 d . . . . .
C16 C 0.89374(12) 0.2257(4) 0.43435(10) 0.0637(11) Uani 1 1 d . . . . .
C18 C 0.92409(12) 0.2360(4) 0.40002(11) 0.0693(13) Uani 1 1 d . . . . .
C19 C 0.93163(12) 0.2555(4) 0.37249(10) 0.0691(12) Uani 1 1 d . . . . .
C20 C 0.91095(10) 0.3269(4) 0.34689(10) 0.0653(11) Uani 1 1 d . . . . .
C21 C 0.90179(10) 0.4157(4) 0.35484(9) 0.0586(10) Uani 1 1 d . . . . .
H21 H 0.908880 0.432723 0.377519 0.070 Uiso 1 1 calc R U . . .
C22 C 0.88226(9) 0.4818(3) 0.33039(9) 0.0545(9) Uani 1 1 d . . . . .
C23 C 0.87044(9) 0.4539(3) 0.29680(9) 0.0536(9) Uani 1 1 d . . . . .
C24 C 0.84974(9) 0.5195(3) 0.27102(9) 0.0531(9) Uani 1 1 d . . . . .
C25 C 0.82541(9) 0.4884(3) 0.23834(9) 0.0533(9) Uani 1 1 d . . . . .
C26 C 0.81159(9) 0.5555(3) 0.21234(9) 0.0530(9) Uani 1 1 d . . . . .
C27 C 0.82406(9) 0.6535(3) 0.21825(9) 0.0526(9) Uani 1 1 d . . . . .
C28 C 0.84390(9) 0.6849(3) 0.25116(9) 0.0535(9) Uani 1 1 d . . . . .
C29 C 0.85177(9) 0.6167(3) 0.27827(9) 0.0548(9) Uani 1 1 d . . . . .
C30 C 0.85949(10) 0.6451(3) 0.31257(9) 0.0554(9) Uani 1 1 d . . . . .
C31 C 0.87287(9) 0.5775(3) 0.33842(9) 0.0534(8) Uani 1 1 d . . . . .
C32 C 0.87498(10) 0.6008(3) 0.37008(9) 0.0556(9) Uani 1 1 d . . . . .
H32 H 0.885715 0.556702 0.387560 0.067 Uiso 1 1 calc R U . . .
C33 C 0.86190(11) 0.6870(3) 0.37720(10) 0.0583(9) Uani 1 1 d . . . . .
C34 C 0.85974(11) 0.7024(3) 0.40987(9) 0.0555(9) Uani 1 1 d . . . . .
C35 C 0.82828(12) 0.7280(3) 0.41218(9) 0.0552(9) Uani 1 1 d . . . . .
C37 C 0.78802(11) 0.7658(3) 0.43543(9) 0.0534(8) Uani 1 1 d . . . . .
C38 C 0.77306(12) 0.7886(3) 0.45953(9) 0.0555(9) Uani 1 1 d . . . . .
C39 C 0.73586(11) 0.7898(3) 0.45266(9) 0.0538(8) Uani 1 1 d . . . . .
C41 C 0.67495(11) 0.7745(3) 0.42656(9) 0.0501(8) Uani 1 1 d . . . . .
C42 C 0.64252(11) 0.7554(3) 0.40202(8) 0.0489(8) Uani 1 1 d . . . . .
C43 C 0.63948(9) 0.7035(3) 0.37170(8) 0.0432(7) Uani 1 1 d . . . . .
C44 C 0.84935(14) 0.9003(6) 0.53152(19) 0.116(2) Uani 1 1 d . . . . .
C45 C 0.65006(9) 0.5622(3) 0.34410(8) 0.0432(7) Uani 1 1 d . . . . .
C46 C 0.62951(9) 0.6010(3) 0.31280(8) 0.0408(7) Uani 1 1 d . . . . .
C47 C 0.62255(9) 0.5430(3) 0.28324(7) 0.0419(7) Uani 1 1 d . . . . .
C48 C 0.61419(9) 0.5832(3) 0.25021(7) 0.0406(7) Uani 1 1 d . . . . .
C49 C 0.62235(9) 0.6785(3) 0.24565(8) 0.0456(7) Uani 1 1 d . . . . .
H49 H 0.629251 0.720845 0.263992 0.055 Uiso 1 1 calc R U . . .
C50 C 0.62058(10) 0.7120(3) 0.21519(8) 0.0478(8) Uani 1 1 d . . . . .
H50 H 0.626562 0.776353 0.212907 0.057 Uiso 1 1 calc R U . . .
C51 C 0.61144(9) 0.6803(3) 0.15548(8) 0.0421(7) Uani 1 1 d . . . . .
C52 C 0.58178(9) 0.6494(2) 0.12504(7) 0.0379(6) Uani 1 1 d . . . . .
C53 C 0.58714(11) 0.5745(2) 0.10579(9) 0.0488(8) Uani 1 1 d . . . . .
C54 C 0.84609(17) 0.8560(7) 0.55913(18) 0.123(2) Uani 1 1 d . . . . .
C55 C 0.52396(13) 0.5882(3) 0.06852(10) 0.0648(11) Uani 1 1 d . . . . .
C56 C 0.51981(11) 0.6592(3) 0.08832(10) 0.0568(9) Uani 1 1 d . . . . .
H56 H 0.496776 0.687889 0.082567 0.068 Uiso 1 1 calc R U . . .
C57 C 0.54758(10) 0.6908(3) 0.11624(8) 0.0447(7) Uani 1 1 d . . . . .
C59 C 0.64083(10) 0.7281(3) 0.15513(8) 0.0479(8) Uani 1 1 d . . . . .
C60 C 0.67435(11) 0.7464(4) 0.18208(9) 0.0674(13) Uani 1 1 d . . . . .
H60 H 0.679751 0.730074 0.204622 0.081 Uiso 1 1 calc R U . . .
C61 C 0.69695(11) 0.7905(4) 0.17013(8) 0.0627(12) Uani 1 1 d . . . . .
H61 H 0.720890 0.810182 0.182786 0.075 Uiso 1 1 calc R U . . .
C62 C 0.67855(9) 0.8027(3) 0.13498(8) 0.0459(7) Uani 1 1 d . . . . .
C63 C 0.69091(9) 0.8495(3) 0.11259(7) 0.0433(7) Uani 1 1 d . . . . .
C64 C 0.66455(8) 0.8756(2) 0.07906(7) 0.0386(6) Uani 1 1 d . . . . .
C65 C 0.66689(9) 0.8387(3) 0.05031(8) 0.0409(7) Uani 1 1 d . . . . .
C66 C 0.64223(9) 0.8617(3) 0.01916(8) 0.0431(7) Uani 1 1 d . . . . .
C67 C 0.61393(9) 0.9211(2) 0.01608(7) 0.0409(7) Uani 1 1 d . . . . .
C68 C 0.61068(9) 0.9589(2) 0.04433(8) 0.0390(6) Uani 1 1 d . . . . .
C69 C 0.63568(9) 0.9364(2) 0.07511(7) 0.0393(6) Uani 1 1 d . . . . .
C71 C 0.72683(10) 0.8753(3) 0.12011(8) 0.0483(8) Uani 1 1 d . . . . .
C72 C 0.74025(11) 0.9387(4) 0.10129(9) 0.0637(11) Uani 1 1 d . . . . .
H72 H 0.726009 0.969276 0.081158 0.076 Uiso 1 1 calc R U . . .
C73 C 0.77610(12) 0.9478(4) 0.11679(10) 0.0704(13) Uani 1 1 d . . . . .
H73 H 0.791176 0.986384 0.109493 0.085 Uiso 1 1 calc R U . . .
C74 C 0.78801(10) 0.8901(4) 0.14600(9) 0.0620(11) Uani 1 1 d . . . . .
C75 C 0.82137(11) 0.8811(4) 0.16986(10) 0.0641(11) Uani 1 1 d . . . . .
C76 C 0.85053(12) 0.9448(5) 0.16799(11) 0.0896(16) Uani 1 1 d . . . . .
C77 C 0.84975(16) 1.0423(5) 0.17476(17) 0.115(2) Uani 1 1 d . . . . .
C78 C 0.8767(2) 1.1003(7) 0.1712(2) 0.162(4) Uani 1 1 d . . . . .
H78 H 0.876104 1.166497 0.175524 0.194 Uiso 1 1 calc R U . . .
C79 C 0.9030(2) 1.0688(10) 0.1622(2) 0.185(4) Uani 1 1 d . . . . .
C80 C 0.90498(19) 0.9681(10) 0.15629(18) 0.164(4) Uani 1 1 d . . . . .
H80 H 0.923786 0.943759 0.150208 0.197 Uiso 1 1 calc R U . . .
C81 C 0.82206(19) 1.0838(5) 0.1863(2) 0.126(3) Uani 1 1 d . . . . .
H81A H 0.799636 1.094559 0.167247 0.189 Uiso 1 1 calc R U . . .
H81B H 0.830864 1.144414 0.197606 0.189 Uiso 1 1 calc R U . . .
H81C H 0.817541 1.039439 0.201748 0.189 Uiso 1 1 calc R U . . .
C87 C 0.62241(14) 0.5255(3) 0.11458(11) 0.0664(11) Uani 1 1 d . . . . .
H87A H 0.641259 0.572697 0.116974 0.100 Uiso 1 1 calc R U . . .
H87B H 0.621167 0.480266 0.097038 0.100 Uiso 1 1 calc R U . . .
H87C H 0.628058 0.491195 0.135541 0.100 Uiso 1 1 calc R U . . .
C88 C 0.54084(12) 0.7677(3) 0.13725(10) 0.0595(10) Uani 1 1 d . . . . .
H88A H 0.545072 0.742383 0.159385 0.089 Uiso 1 1 calc R U . . .
H88B H 0.515841 0.789586 0.126981 0.089 Uiso 1 1 calc R U . . .
H88C H 0.557202 0.821158 0.139079 0.089 Uiso 1 1 calc R U . . .
C89 C 0.49234(18) 0.5581(5) 0.03782(13) 0.0962(19) Uani 1 1 d . . . . .
H89A H 0.469816 0.568818 0.041310 0.144 Uiso 1 1 calc R U . . .
H89B H 0.494572 0.490389 0.033512 0.144 Uiso 1 1 calc R U . . .
H89C H 0.492185 0.595730 0.018794 0.144 Uiso 1 1 calc R U . . .
C90 C 0.85839(10) 0.7777(4) 0.25596(9) 0.0605(10) Uani 1 1 d . . . . .
H90 H 0.872622 0.798197 0.277755 0.073 Uiso 1 1 calc R U . . .
C91 C 0.85242(10) 0.8393(4) 0.22981(10) 0.0599(10) Uani 1 1 d . . . . .
H91 H 0.863558 0.900219 0.233607 0.072 Uiso 1 1 calc R U . . .
C92 C 0.82981(10) 0.8124(4) 0.19735(9) 0.0591(10) Uani 1 1 d . . . . .
C93 C 0.81690(9) 0.7197(3) 0.19207(9) 0.0563(9) Uani 1 1 d . . . . .
H93 H 0.802775 0.700040 0.170143 0.068 Uiso 1 1 calc R U . . .
C94 C 0.81416(13) 0.2194(4) 0.39197(11) 0.0692(12) Uani 1 1 d . . . . .
H94 H 0.826250 0.188322 0.379714 0.083 Uiso 1 1 calc R U . . .
C95 C 0.77882(13) 0.2441(4) 0.38020(10) 0.0685(12) Uani 1 1 d . . . . .
H95 H 0.762061 0.233971 0.358253 0.082 Uiso 1 1 calc R U . . .
C96 C 0.61764(9) 0.7399(3) 0.34032(8) 0.0434(7) Uani 1 1 d . . . . .
H96 H 0.605859 0.799430 0.338948 0.052 Uiso 1 1 calc R U . . .
C97 C 0.61317(9) 0.6906(3) 0.31171(8) 0.0437(7) Uani 1 1 d . . . . .
H97 H 0.598836 0.717347 0.290882 0.052 Uiso 1 1 calc R U . . .
C98 C 0.81097(10) 0.3952(3) 0.23320(10) 0.0585(10) Uani 1 1 d . . . . .
H98 H 0.819933 0.349359 0.250407 0.070 Uiso 1 1 calc R U . . .
C99 C 0.78401(10) 0.3695(3) 0.20354(10) 0.0576(9) Uani 1 1 d . . . . .
H99 H 0.774491 0.306735 0.200837 0.069 Uiso 1 1 calc R U . . .
C100 C 0.77055(9) 0.4351(3) 0.17739(9) 0.0530(9) Uani 1 1 d . . . . .
C101 C 0.78538(9) 0.5257(3) 0.18204(9) 0.0541(9) Uani 1 1 d . . . . .
H101 H 0.777552 0.569344 0.164055 0.065 Uiso 1 1 calc R U . . .
C102 C 0.71015(9) 0.3718(3) 0.14771(9) 0.0468(7) Uani 1 1 d . . . . .
C103 C 0.75809(11) 0.4450(3) 0.05508(11) 0.0584(9) Uani 1 1 d . . . . .
C104 C 0.74354(10) 0.5193(3) 0.06700(10) 0.0538(8) Uani 1 1 d . . . . .
H104 H 0.738367 0.577876 0.055245 0.065 Uiso 1 1 calc R U . . .
C105 C 0.73631(9) 0.5100(3) 0.09582(9) 0.0510(8) Uani 1 1 d . . . . .
C106 C 0.74492(9) 0.4256(3) 0.11418(9) 0.0459(7) Uani 1 1 d . . . . .
C107 C 0.74029(9) 0.4112(3) 0.14639(9) 0.0485(8) Uani 1 1 d . . . . .
C108 C 0.65596(9) 0.2968(3) 0.13015(8) 0.0428(7) Uani 1 1 d . . . . .
C109 C 0.66928(10) 0.3061(3) 0.16596(9) 0.0547(9) Uani 1 1 d . . . . .
H2N H 0.657509 0.283880 0.179917 0.066 Uiso 1 1 calc R U . . .
C110 C 0.70100(10) 0.3515(3) 0.17594(10) 0.0569(9) Uani 1 1 d . . . . .
H110 H 0.715228 0.367678 0.198218 0.068 Uiso 1 1 calc R U . . .
C112 C 0.62463(9) 0.2522(2) 0.10860(8) 0.0418(7) Uani 1 1 d . . . . .
C114 C 0.56295(9) 0.1967(3) 0.14995(10) 0.0497(8) Uani 1 1 d . . . . .
C115 C 0.54858(11) 0.1401(3) 0.12049(11) 0.0585(10) Uani 1 1 d . . . . .
H115 H 0.528446 0.098605 0.115134 0.070 Uiso 1 1 calc R U . . .
C116 C 0.56824(10) 0.1551(3) 0.10149(10) 0.0554(9) Uani 1 1 d . . . . .
H116 H 0.564183 0.126455 0.080625 0.067 Uiso 1 1 calc R U . . .
C117 C 0.59637(9) 0.2220(3) 0.11845(9) 0.0448(7) Uani 1 1 d . . . . .
C118 C 0.55325(9) 0.2000(3) 0.17686(9) 0.0485(8) Uani 1 1 d . . . . .
C119 C 0.57006(9) 0.2664(3) 0.20471(9) 0.0467(8) Uani 1 1 d . . . . .
C120 C 0.57722(8) 0.3615(3) 0.19968(8) 0.0421(7) Uani 1 1 d . . . . .
H120 H 0.569762 0.385710 0.177737 0.051 Uiso 1 1 calc R U . . .
C121 C 0.59675(10) 0.2907(3) 0.26331(9) 0.0499(8) Uani 1 1 d . . . . .
H121 H 0.602758 0.266542 0.285121 0.060 Uiso 1 1 calc R U . . .
C122 C 0.57824(10) 0.2338(3) 0.23670(9) 0.0503(8) Uani 1 1 d . . . . .
H122 H 0.570985 0.171744 0.240280 0.060 Uiso 1 1 calc R U . . .
C123 C 0.52708(10) 0.1273(3) 0.17915(10) 0.0558(9) Uani 1 1 d . . . . .
C124 C 0.53533(13) 0.0316(3) 0.18183(14) 0.0715(13) Uani 1 1 d . . . . .
C125 C 0.51014(17) -0.0336(4) 0.1839(2) 0.099(2) Uani 1 1 d . . . . .
H125 H 0.516099 -0.099394 0.186294 0.118 Uiso 1 1 calc R U . . .
C126 C 0.47605(17) -0.0043(4) 0.1824(2) 0.100(2) Uani 1 1 d . . . . .
C127 C 0.46905(13) 0.0899(4) 0.18061(16) 0.0821(15) Uani 1 1 d . . . . .
H127 H 0.446281 0.110593 0.180202 0.099 Uiso 1 1 calc R U . . .
C128 C 0.49365(11) 0.1582(3) 0.17934(11) 0.0615(10) Uani 1 1 d . . . . .
C129 C 0.4483(2) -0.0762(6) 0.1835(3) 0.177(5) Uani 1 1 d . . . . .
H12A H 0.457680 -0.111394 0.204450 0.266 Uiso 1 1 calc R U . . .
H12B H 0.443037 -0.120868 0.164955 0.266 Uiso 1 1 calc R U . . .
H12C H 0.426095 -0.042985 0.181754 0.266 Uiso 1 1 calc R U . . .
C130 C 0.48419(11) 0.2620(4) 0.17772(13) 0.0686(11) Uani 1 1 d . . . . .
H13A H 0.496314 0.291020 0.199579 0.103 Uiso 1 1 calc R U . . .
H13B H 0.458052 0.268995 0.171001 0.103 Uiso 1 1 calc R U . . .
H13C H 0.492032 0.293851 0.161524 0.103 Uiso 1 1 calc R U . . .
C131 C 0.57200(15) -0.0047(4) 0.18409(19) 0.0893(18) Uani 1 1 d . . . . .
H13D H 0.573401 -0.002525 0.162096 0.134 Uiso 1 1 calc R U . . .
H13E H 0.575272 -0.070407 0.192239 0.134 Uiso 1 1 calc R U . . .
H13F H 0.590947 0.035638 0.199392 0.134 Uiso 1 1 calc R U . . .
C132 C 0.62137(11) 0.2307(2) 0.07433(9) 0.0470(7) Uani 1 1 d . . . . .
C133 C 0.59313(13) 0.2611(3) 0.04678(11) 0.0594(9) Uani 1 1 d . . . . .
C134 C 0.59091(17) 0.2378(3) 0.01496(12) 0.0774(13) Uani 1 1 d . . . . .
C135 C 0.61849(18) 0.1852(3) 0.01130(13) 0.0779(13) Uani 1 1 d . . . . .
C136 C 0.64678(16) 0.1550(3) 0.03805(13) 0.0719(12) Uani 1 1 d . . . . .
C137 C 0.64891(13) 0.1761(3) 0.06894(11) 0.0564(9) Uani 1 1 d . . . . .
C143 C 0.75998(11) 0.3495(3) 0.10208(10) 0.0576(9) Uani 1 1 d . . . . .
C144 C 0.76932(15) 0.2562(4) 0.12125(13) 0.0726(13) Uani 1 1 d . . . . .
H14D H 0.787433 0.268008 0.143420 0.109 Uiso 1 1 calc R U . . .
H14E H 0.778946 0.211113 0.109466 0.109 Uiso 1 1 calc R U . . .
H14F H 0.747572 0.229474 0.123188 0.109 Uiso 1 1 calc R U . . .
C145 C 0.71909(11) 0.5926(3) 0.10665(10) 0.0595(9) Uani 1 1 d . . . . .
H14A H 0.696147 0.608757 0.088890 0.089 Uiso 1 1 calc R U . . .
H14B H 0.735212 0.647846 0.111482 0.089 Uiso 1 1 calc R U . . .
H14C H 0.714739 0.574775 0.126609 0.089 Uiso 1 1 calc R U . . .
C146 C 0.76588(14) 0.4537(4) 0.02369(13) 0.0750(13) Uani 1 1 d . . . . .
H14G H 0.743537 0.444385 0.004366 0.113 Uiso 1 1 calc R U . . .
H14H H 0.783489 0.405133 0.023715 0.113 Uiso 1 1 calc R U . . .
H14I H 0.775637 0.517089 0.022685 0.113 Uiso 1 1 calc R U . . .
C147 C 0.76579(13) 0.3600(3) 0.07299(12) 0.0654(11) Uani 1 1 d . . . . .
H147 H 0.775286 0.307948 0.064909 0.078 Uiso 1 1 calc R U . . .
C148 C 0.79412(11) 0.7450(3) 0.38637(9) 0.0576(9) Uani 1 1 d . . . . .
H148 H 0.789299 0.741593 0.363295 0.069 Uiso 1 1 calc R U . . .
C149 C 0.76995(11) 0.7666(3) 0.39980(9) 0.0557(9) Uani 1 1 d . . . . .
H149 H 0.745172 0.780057 0.387940 0.067 Uiso 1 1 calc R U . . .
C150 C 0.68244(11) 0.8201(3) 0.45824(9) 0.0531(8) Uani 1 1 d . . . . .
H150 H 0.664940 0.840794 0.466678 0.064 Uiso 1 1 calc R U . . .
C151 C 0.71828(12) 0.8282(3) 0.47371(9) 0.0585(9) Uani 1 1 d . . . . .
H151 H 0.730277 0.854942 0.495089 0.070 Uiso 1 1 calc R U . . .
C152 C 0.74066(11) 0.3778(3) 0.43741(9) 0.0561(9) Uani 1 1 d . . . . .
C153 C 0.71939(17) 0.3387(5) 0.45342(12) 0.0854(15) Uani 1 1 d . . . . .
C154 C 0.7134(2) 0.3965(6) 0.47731(17) 0.108(2) Uani 1 1 d . . . . .
H154 H 0.698245 0.373420 0.488055 0.130 Uiso 1 1 calc R U . . .
C155 C 0.7284(2) 0.4834(6) 0.48545(16) 0.104(2) Uani 1 1 d . . . . .
C156 C 0.74953(14) 0.5217(5) 0.46970(13) 0.0795(14) Uani 1 1 d . . . . .
H156 H 0.759484 0.583740 0.475156 0.095 Uiso 1 1 calc R U . . .
C157 C 0.75590(11) 0.4678(4) 0.44581(10) 0.0628(10) Uani 1 1 d . . . . .
C158 C 0.7033(2) 0.2428(5) 0.44388(18) 0.116(3) Uani 1 1 d . . . . .
H15D H 0.687028 0.243354 0.420533 0.173 Uiso 1 1 calc R U . . .
H15E H 0.689689 0.225731 0.457711 0.173 Uiso 1 1 calc R U . . .
H15F H 0.722456 0.196002 0.447092 0.173 Uiso 1 1 calc R U . . .
C159 C 0.77734(12) 0.5154(4) 0.42766(12) 0.0697(11) Uani 1 1 d . . . . .
H15A H 0.792575 0.467868 0.422729 0.105 Uiso 1 1 calc R U . . .
H15B H 0.792527 0.565617 0.441627 0.105 Uiso 1 1 calc R U . . .
H15C H 0.760721 0.543219 0.406917 0.105 Uiso 1 1 calc R U . . .
C160 C 0.7218(3) 0.5493(7) 0.5118(2) 0.158(4) Uani 1 1 d . . . . .
H16J H 0.740301 0.536845 0.533709 0.237 Uiso 1 1 calc R U . . .
H16K H 0.697940 0.535920 0.512240 0.237 Uiso 1 1 calc R U . . .
H16L H 0.722997 0.616159 0.505847 0.237 Uiso 1 1 calc R U . . .
C161 C 0.89357(11) 0.6819(3) 0.43958(9) 0.0593(9) Uani 1 1 d . . . . .
C162 C 0.92116(14) 0.7506(4) 0.44899(11) 0.0748(13) Uani 1 1 d . . . . .
C163 C 0.95352(13) 0.7305(5) 0.47510(12) 0.0844(15) Uani 1 1 d . . . . .
H163 H 0.972048 0.777184 0.481594 0.101 Uiso 1 1 calc R U . . .
C164 C 0.95942(12) 0.6436(5) 0.49195(12) 0.0841(15) Uani 1 1 d . . . . .
C165 C 0.93267(11) 0.5766(4) 0.48227(10) 0.0669(11) Uani 1 1 d . . . . .
H165 H 0.936433 0.517154 0.493482 0.080 Uiso 1 1 calc R U . . .
C166 C 0.89984(11) 0.5940(3) 0.45614(9) 0.0576(9) Uani 1 1 d . . . . .
C167 C 0.91514(19) 0.8462(5) 0.43152(15) 0.0975(19) Uani 1 1 d . . . . .
H16D H 0.913633 0.837340 0.408702 0.146 Uiso 1 1 calc R U . . .
H16E H 0.935270 0.888822 0.443281 0.146 Uiso 1 1 calc R U . . .
H16F H 0.892617 0.874232 0.431290 0.146 Uiso 1 1 calc R U . . .
C168 C 0.87218(10) 0.5167(3) 0.44616(10) 0.0562(9) Uani 1 1 d . . . . .
H16A H 0.883026 0.458025 0.441985 0.084 Uiso 1 1 calc R U . . .
H16B H 0.852092 0.535676 0.425962 0.084 Uiso 1 1 calc R U . . .
H16C H 0.863260 0.505826 0.463996 0.084 Uiso 1 1 calc R U . . .
C169 C 0.99495(14) 0.6229(7) 0.52104(17) 0.120(3) Uani 1 1 d . . . . .
H16G H 0.994385 0.652575 0.541226 0.179 Uiso 1 1 calc R U . . .
H16H H 1.015119 0.649036 0.516140 0.179 Uiso 1 1 calc R U . . .
H16I H 0.998005 0.553927 0.524311 0.179 Uiso 1 1 calc R U . . .
C170 C 0.69537(11) 0.2874(3) 0.34956(9) 0.0529(8) Uani 1 1 d . . . . .
H170 H 0.705405 0.225597 0.350643 0.064 Uiso 1 1 calc R U . . .
C171 C 0.66739(11) 0.3160(3) 0.32141(9) 0.0511(8) Uani 1 1 d . . . . .
H171 H 0.658403 0.273096 0.303274 0.061 Uiso 1 1 calc R U . . .
C172 C 0.84855(11) 0.7339(3) 0.32047(10) 0.0607(10) Uani 1 1 d . . . . .
H172 H 0.840524 0.781514 0.303802 0.073 Uiso 1 1 calc R U . . .
C173 C 0.84910(12) 0.7539(3) 0.35176(10) 0.0609(10) Uani 1 1 d . . . . .
H173 H 0.840689 0.813897 0.355980 0.073 Uiso 1 1 calc R U . . .
C174 C 0.90212(11) 0.3019(4) 0.31327(10) 0.0658(12) Uani 1 1 d . . . . .
H174 H 0.909766 0.242810 0.307466 0.079 Uiso 1 1 calc R U . . .
C175 C 0.88207(10) 0.3654(4) 0.28899(9) 0.0623(11) Uani 1 1 d . . . . .
H175 H 0.875954 0.348913 0.266365 0.075 Uiso 1 1 calc R U . . .
C176 C 0.92773(14) 0.1771(4) 0.44939(11) 0.0748(14) Uani 1 1 d . . . . .
H176 H 0.936264 0.147025 0.470481 0.090 Uiso 1 1 calc R U . . .
C177 C 0.94514(14) 0.1816(4) 0.42862(11) 0.0792(15) Uani 1 1 d . . . . .
H177 H 0.967859 0.153321 0.432201 0.095 Uiso 1 1 calc R U . . .
C178 C 0.87696(12) 0.2332(3) 0.48374(10) 0.0588(9) Uani 1 1 d . . . . .
C179 C 0.90685(12) 0.2854(4) 0.50484(12) 0.0702(11) Uani 1 1 d . . . . .
C180 C 0.91716(15) 0.2835(5) 0.53897(13) 0.0906(16) Uani 1 1 d . . . . .
C181 C 0.89808(18) 0.2306(6) 0.55289(13) 0.0997(19) Uani 1 1 d . . . . .
C182 C 0.86820(17) 0.1798(5) 0.53350(14) 0.0861(15) Uani 1 1 d . . . . .
C183 C 0.85832(14) 0.1814(4) 0.49908(13) 0.0709(11) Uani 1 1 d . . . . .
C189 C 0.60803(10) 0.7852(3) 0.40527(8) 0.0491(8) Uani 1 1 d . . . . .
C190 C 0.59867(13) 0.8825(3) 0.40275(9) 0.0593(9) Uani 1 1 d . . . . .
C191 C 0.56521(13) 0.9068(4) 0.40378(11) 0.0695(11) Uani 1 1 d . . . . .
H191 H 0.558308 0.971909 0.401953 0.083 Uiso 1 1 calc R U . . .
C192 C 0.54170(13) 0.8386(4) 0.40740(11) 0.0720(12) Uani 1 1 d . . . . .
C193 C 0.55185(12) 0.7441(4) 0.41008(10) 0.0636(10) Uani 1 1 d . . . . .
H193 H 0.536140 0.697234 0.412964 0.076 Uiso 1 1 calc R U . . .
C194 C 0.58464(11) 0.7158(3) 0.40867(9) 0.0528(8) Uani 1 1 d . . . . .
C195 C 0.62227(15) 0.9601(3) 0.39839(13) 0.0722(12) Uani 1 1 d . . . . .
H19D H 0.637668 0.984891 0.420156 0.108 Uiso 1 1 calc R U . . .
H19E H 0.607203 1.011673 0.385115 0.108 Uiso 1 1 calc R U . . .
H19F H 0.637373 0.934546 0.387063 0.108 Uiso 1 1 calc R U . . .
C196 C 0.59458(12) 0.6119(3) 0.41186(10) 0.0585(9) Uani 1 1 d . . . . .
H19A H 0.592657 0.587107 0.390221 0.088 Uiso 1 1 calc R U . . .
H19B H 0.578174 0.576697 0.419709 0.088 Uiso 1 1 calc R U . . .
H19C H 0.619380 0.604380 0.427741 0.088 Uiso 1 1 calc R U . . .
C197 C 0.50494(16) 0.8659(5) 0.40780(17) 0.100(2) Uani 1 1 d . . . . .
H19G H 0.486070 0.829766 0.390690 0.151 Uiso 1 1 calc R U . . .
H19H H 0.500870 0.934194 0.403393 0.151 Uiso 1 1 calc R U . . .
H19I H 0.504272 0.851120 0.429575 0.151 Uiso 1 1 calc R U . . .
C198 C 0.96097(12) 0.2015(5) 0.36741(10) 0.0739(12) Uani 1 1 d . . . . .
C199 C 0.95749(13) 0.1034(5) 0.36345(12) 0.0796(14) Uani 1 1 d . . . . .
C200 C 0.98640(15) 0.0524(6) 0.35973(14) 0.0966(18) Uani 1 1 d . . . . .
H200 H 0.985038 -0.015013 0.357692 0.116 Uiso 1 1 calc R U . . .
C201 C 1.01638(14) 0.0991(6) 0.35903(13) 0.0963(18) Uani 1 1 d . . . . .
C202 C 1.01874(13) 0.1980(6) 0.36261(13) 0.0956(18) Uani 1 1 d . . . . .
H202 H 1.039558 0.230176 0.362471 0.115 Uiso 1 1 calc R U . . .
C203 C 0.99154(12) 0.2487(5) 0.36631(10) 0.0819(14) Uani 1 1 d . . . . .
C204 C 1.04766(18) 0.0401(8) 0.3563(2) 0.134(3) Uani 1 1 d . . . . .
H20G H 1.057153 0.072153 0.341312 0.202 Uiso 1 1 calc R U . . .
H20H H 1.038907 -0.023351 0.347710 0.202 Uiso 1 1 calc R U . . .
H20I H 1.066828 0.034181 0.378321 0.202 Uiso 1 1 calc R U . . .
C205 C 0.99511(14) 0.3561(6) 0.36943(14) 0.0945(17) Uani 1 1 d . . . . .
H20D H 0.978210 0.385837 0.349219 0.142 Uiso 1 1 calc R U . . .
H20E H 1.019790 0.374629 0.372595 0.142 Uiso 1 1 calc R U . . .
H20F H 0.989647 0.377190 0.388503 0.142 Uiso 1 1 calc R U . . .
C206 C 0.92540(18) 0.0464(5) 0.36256(19) 0.105(2) Uani 1 1 d . . . . .
H20A H 0.927177 0.033594 0.385254 0.157 Uiso 1 1 calc R U . . .
H20B H 0.924744 -0.013976 0.351063 0.157 Uiso 1 1 calc R U . . .
H20C H 0.903323 0.082478 0.350777 0.157 Uiso 1 1 calc R U . . .
C207 C 0.79830(12) 0.8121(4) 0.49410(11) 0.0691(11) Uani 1 1 d . . . . .
C208 C 0.79690(15) 0.7721(4) 0.52104(12) 0.0810(13) Uani 1 1 d . . . . .
C209 C 0.8195(2) 0.7934(6) 0.55377(13) 0.108(2) Uani 1 1 d . . . . .
C211 C 0.82521(13) 0.8792(5) 0.49962(15) 0.0904(16) Uani 1 1 d . . . . .
C268 C 0.88135(19) 0.7977(9) 0.15430(18) 0.135(3) Uani 1 1 d . . . . .
H26A H 0.889620 0.765128 0.175784 0.202 Uiso 1 1 calc R U . . .
H26B H 0.898518 0.786170 0.143511 0.202 Uiso 1 1 calc R U . . .
H26C H 0.857604 0.773141 0.140260 0.202 Uiso 1 1 calc R U . . .
O7 O 0.80452(13) 0.3361(3) 0.31859(11) 0.0987(12) Uani 1 1 d . . . . .
O8 O 0.83657(9) 0.3916(3) 0.37011(9) 0.0777(9) Uani 1 1 d . . . . .
C260 C 0.81249(12) 0.3936(3) 0.34279(12) 0.0704(11) Uani 1 1 d D . . . .
C259 C 0.78591(13) 0.4776(4) 0.33518(11) 0.0732(12) Uani 1 1 d D . . . .
F30 F 0.79512(10) 0.5417(2) 0.35922(9) 0.0983(10) Uani 1 1 d D . . . .
F31 F 0.78445(10) 0.5233(3) 0.30778(9) 0.1147(13) Uani 1 1 d D . . . .
F32 F 0.75268(8) 0.4476(3) 0.32988(11) 0.1074(12) Uani 1 1 d D . . . .
O15 O 0.8026(3) 0.1789(8) 0.2670(3) 0.250(5) Uiso 1 1 d D U . . .
O16 O 0.83155(17) 0.1746(5) 0.32186(17) 0.140(2) Uiso 1 1 d D U . . .
C281 C 0.8216(3) 0.1421(6) 0.2966(4) 0.233(6) Uiso 1 1 d D U . . .
C282 C 0.8295(3) 0.0349(6) 0.2914(3) 0.248(6) Uiso 1 1 d D U . . .
F51 F 0.8592(2) 0.0323(7) 0.2853(2) 0.267(4) Uiso 1 1 d D U . . .
F52 F 0.8032(3) -0.0038(7) 0.2663(2) 0.284(5) Uiso 1 1 d D U . . .
F53 F 0.8346(3) -0.0163(8) 0.3185(2) 0.313(6) Uiso 1 1 d D U . . .
O3 O 0.59024(6) 0.75049(16) 0.05959(5) 0.0395(5) Uani 1 1 d . . . . .
O4 O 0.63140(6) 0.65094(17) 0.05511(6) 0.0446(5) Uani 1 1 d . . . . .
C218 C 0.60098(9) 0.6890(2) 0.04518(7) 0.0408(7) Uani 1 1 d D . . . .
C217 C 0.57519(11) 0.6571(3) 0.01019(9) 0.0616(10) Uani 1 1 d D . . . .
F36 F 0.54143(7) 0.6847(3) 0.00299(7) 0.0938(11) Uani 1 1 d D . . . .
F37 F 0.58715(9) 0.6900(2) -0.01260(6) 0.0890(9) Uani 1 1 d D . . . .
F38 F 0.57450(7) 0.56272(18) 0.00750(7) 0.0725(7) Uani 1 1 d D . . . .
O5 O 0.65558(7) 0.41889(18) 0.05171(6) 0.0502(6) Uani 1 1 d . . . . .
O6 O 0.65327(7) 0.54692(18) 0.01990(6) 0.0485(5) Uani 1 1 d . . . . .
C225 C 0.65741(10) 0.4574(2) 0.02809(8) 0.0460(7) Uani 1 1 d D . . . .
C224 C 0.66362(12) 0.3994(3) 0.00056(10) 0.0585(9) Uani 1 1 d D . . . .
F39 F 0.63183(8) 0.3724(2) -0.02150(6) 0.0769(7) Uani 1 1 d D . . . .
F40 F 0.68044(9) 0.44794(17) -0.01551(7) 0.0758(8) Uani 1 1 d D . . . .
F41 F 0.68229(8) 0.32086(16) 0.01293(7) 0.0744(7) Uani 1 1 d D . . . .
O9 O 0.83188(9) 0.4042(2) 0.49999(7) 0.0671(8) Uani 1 1 d . . . . .
O10 O 0.83344(11) 0.5214(3) 0.53584(8) 0.0826(10) Uani 1 1 d . . . . .
C246 C 0.82716(14) 0.4369(4) 0.52347(11) 0.0750(12) Uani 1 1 d D . . . .
C245 C 0.81191(18) 0.3715(5) 0.54373(13) 0.1048(19) Uani 1 1 d D . . . .
F21 F 0.79549(13) 0.2955(3) 0.52631(10) 0.1244(15) Uani 1 1 d D . . . .
F22 F 0.83887(13) 0.3393(3) 0.57015(8) 0.1340(17) Uani 1 1 d D . . . .
F23 F 0.78862(14) 0.4147(3) 0.55432(11) 0.1421(18) Uani 1 1 d D . . . .
O11 O 0.85743(10) 0.6430(3) 0.50680(7) 0.0746(9) Uani 1 1 d . . . . .
O12 O 0.89293(12) 0.7641(3) 0.50950(9) 0.0880(11) Uani 1 1 d . . . . .
C238 C 0.88536(14) 0.6897(3) 0.51940(10) 0.0720(12) Uani 1 1 d D . . . .
C239 C 0.91219(14) 0.6510(3) 0.55308(11) 0.0736(12) Uani 1 1 d D . . . .
F24 F 0.91560(10) 0.5564(2) 0.55274(8) 0.0947(10) Uani 1 1 d D . . . .
F25 F 0.94494(8) 0.6870(2) 0.56096(7) 0.0927(9) Uani 1 1 d D . . . .
F26 F 0.90022(9) 0.6715(3) 0.57695(7) 0.0957(10) Uani 1 1 d D . . . .
O13 O 0.94499(19) 0.8836(4) 0.53877(16) 0.0798(19) Uiso 0.64 1 d D U P A 1
O14 O 0.92036(16) 0.9953(5) 0.49874(16) 0.0793(18) Uiso 0.64 1 d D U P A 1
C252 C 0.94323(19) 0.9654(5) 0.5236(2) 0.071(2) Uiso 0.64 1 d D U P A 1
C253 C 0.96896(18) 1.0345(5) 0.54598(19) 0.0753(18) Uiso 0.64 1 d D U P A 1
F27 F 1.00325(13) 1.0051(4) 0.55940(14) 0.0899(15) Uiso 0.64 1 d D U P A 1
F28 F 0.96940(15) 1.1187(4) 0.53171(13) 0.0833(16) Uiso 0.64 1 d D U P A 1
F29 F 0.95949(16) 1.0603(4) 0.57188(14) 0.1065(17) Uiso 0.64 1 d D U P A 1
O13A O 0.9534(3) 0.8735(6) 0.5335(2) 0.065(2) Uiso 0.36 1 d D U P B 2
O14A O 0.9249(3) 0.9709(10) 0.4918(3) 0.093(4) Uiso 0.36 1 d D U P B 2
C352 C 0.9457(3) 0.9585(9) 0.5198(3) 0.081(4) Uiso 0.36 1 d D U P B 2
C353 C 0.9789(3) 1.0164(8) 0.5339(3) 0.082(3) Uiso 0.36 1 d D U P B 2
F27A F 1.0052(3) 0.9904(10) 0.5238(3) 0.140(4) Uiso 0.36 1 d D U P B 2
F28A F 0.9932(3) 1.0072(7) 0.5671(2) 0.085(2) Uiso 0.36 1 d D U P B 2
F29A F 0.9755(3) 1.1082(6) 0.5248(3) 0.086(3) Uiso 0.36 1 d D U P B 2
O1 O 0.55004(7) 0.9227(2) 0.08609(7) 0.0556(6) Uani 1 1 d . . . . .
O2 O 0.52798(7) 0.83698(19) 0.03880(6) 0.0516(6) Uani 1 1 d . . . . .
F33 F 0.47094(15) 0.9349(5) 0.01670(13) 0.102(3) Uani 0.57 1 d D U P C 1
F34 F 0.47154(16) 0.9262(6) 0.0653(2) 0.129(3) Uani 0.57 1 d D U P C 1
F35 F 0.49488(16) 1.0460(3) 0.05070(19) 0.112(3) Uani 0.57 1 d D U P C 1
F33A F 0.46396(15) 0.9077(6) 0.0290(2) 0.096(3) Uani 0.43 1 d D U P C 2
F34A F 0.48370(18) 0.9853(7) 0.07362(17) 0.101(3) Uani 0.43 1 d D U P C 2
F35A F 0.4939(2) 1.0340(5) 0.0322(3) 0.109(3) Uani 0.43 1 d D U P C 2
C231 C 0.49102(10) 0.9547(3) 0.04785(9) 0.0629(10) Uani 1 1 d D . . . .
C234 C 0.52724(9) 0.9012(2) 0.05981(8) 0.0465(7) Uani 1 1 d D . . . .

loop_
_atom_site_aniso_label
_atom_site_aniso_U_11
_atom_site_aniso_U_22
_atom_site_aniso_U_33
_atom_site_aniso_U_23
_atom_site_aniso_U_13
_atom_site_aniso_U_12
F1 0.0790(16) 0.0516(13) 0.0711(15) -0.0062(12) 0.0085(12) 0.0012(12)
F2 0.171(4) 0.081(2) 0.0544(15) -0.0007(15) 0.0126(18) -0.030(2)
F3 0.234(5) 0.088(2) 0.0781(19) -0.0370(17) 0.105(3) -0.065(3)
F4 0.163(3) 0.0655(16) 0.152(3) -0.0391(18) 0.136(3) -0.0283(18)
F5 0.0679(14) 0.0431(11) 0.1003(18) -0.0027(12) 0.0541(13) 0.0028(10)
F6 0.0667(12) 0.0449(11) 0.0351(9) -0.0112(8) 0.0221(8) -0.0046(9)
F7 0.0577(11) 0.0351(9) 0.0501(10) 0.0019(8) 0.0233(9) 0.0080(8)
F8 0.0599(12) 0.0672(14) 0.0306(9) 0.0097(9) 0.0103(8) 0.0196(10)
F9 0.0711(13) 0.0785(15) 0.0297(9) 0.0027(10) 0.0202(9) 0.0245(12)
F10 0.0525(11) 0.0617(12) 0.0392(9) 0.0124(9) 0.0202(8) 0.0167(9)
F11 0.117(2) 0.110(2) 0.0433(12) -0.0029(15) 0.0272(14) 0.006(2)
F12 0.158(4) 0.212(5) 0.0416(15) -0.013(2) 0.0115(18) 0.033(4)
F13 0.115(3) 0.296(8) 0.086(3) -0.088(4) -0.033(2) 0.035(4)
F14 0.0612(18) 0.198(5) 0.164(4) -0.106(4) 0.021(2) -0.035(2)
F15 0.0677(16) 0.094(2) 0.114(2) -0.0440(19) 0.0355(16) -0.0159(15)
F16 0.0950(19) 0.0719(17) 0.0861(18) 0.0222(15) 0.0445(16) 0.0043(15)
F17 0.135(3) 0.135(3) 0.093(2) 0.051(2) 0.069(2) 0.028(3)
F18 0.136(3) 0.221(5) 0.0498(15) 0.031(2) 0.0299(18) 0.044(3)
F19 0.084(2) 0.194(5) 0.081(2) -0.010(3) 0.0022(17) 0.006(2)
F20 0.0629(15) 0.102(2) 0.0890(19) 0.0195(17) 0.0260(14) 0.0034(15)
N1 0.0469(14) 0.0490(16) 0.0499(15) -0.0189(13) 0.0306(12) -0.0172(12)
N2 0.0395(12) 0.0464(15) 0.0384(12) 0.0032(12) 0.0200(10) -0.0004(11)
N3 0.0463(14) 0.0482(16) 0.0267(11) 0.0039(11) 0.0103(10) -0.0056(12)
N4 0.0470(14) 0.0628(19) 0.0365(13) 0.0172(13) 0.0085(11) -0.0101(13)
N5 0.0617(17) 0.0530(18) 0.0402(14) -0.0119(13) 0.0201(13) -0.0015(14)
N6 0.0605(18) 0.067(2) 0.0420(15) -0.0038(15) 0.0152(13) 0.0003(16)
N7 0.0623(19) 0.080(2) 0.0526(17) 0.0261(17) 0.0273(15) 0.0343(18)
N8 0.0653(18) 0.071(2) 0.0374(14) 0.0030(15) 0.0248(13) 0.0184(16)
C0AA 0.0474(16) 0.0504(18) 0.0343(14) -0.0050(14) 0.0176(12) -0.0019(14)
C1AA 0.108(3) 0.0325(17) 0.0400(17) -0.0082(15) 0.0275(18) -0.0147(19)
C2 0.0479(16) 0.0507(18) 0.0292(13) -0.0101(13) 0.0176(12) -0.0090(14)
C2AA 0.070(3) 0.214(7) 0.065(3) 0.051(4) 0.018(2) -0.037(4)
C3AA 0.125(7) 0.386(19) 0.263(15) 0.194(14) 0.011(8) -0.131(10)
C4 0.0436(15) 0.0539(18) 0.0367(14) -0.0103(14) 0.0248(12) -0.0100(14)
C4AA 0.0453(16) 0.0553(19) 0.0312(14) -0.0044(14) 0.0166(12) -0.0090(14)
C5 0.0501(17) 0.0534(19) 0.0390(15) -0.0067(14) 0.0286(13) -0.0102(15)
C5AA 0.0426(15) 0.0521(18) 0.0316(13) -0.0078(13) 0.0198(12) -0.0067(13)
C6 0.0529(17) 0.0512(18) 0.0345(14) -0.0061(14) 0.0283(13) -0.0078(14)
C7 0.0581(18) 0.0545(19) 0.0381(15) -0.0006(14) 0.0321(14) -0.0047(15)
C8 0.0479(16) 0.0553(19) 0.0378(14) -0.0001(14) 0.0265(13) 0.0004(14)
C9 0.0550(18) 0.060(2) 0.0361(15) -0.0013(15) 0.0268(14) -0.0007(16)
C10 0.0595(19) 0.058(2) 0.0424(16) 0.0119(16) 0.0318(15) 0.0090(16)
C11 0.062(2) 0.065(2) 0.0400(16) 0.0096(16) 0.0315(15) 0.0092(17)
C12 0.062(2) 0.083(3) 0.0392(17) 0.0068(19) 0.0269(15) 0.012(2)
C14 0.068(2) 0.065(2) 0.0487(18) 0.0075(18) 0.0312(17) 0.0180(19)
C15 0.073(2) 0.059(2) 0.0483(18) 0.0122(18) 0.0295(17) 0.025(2)
C16 0.071(2) 0.075(3) 0.050(2) 0.023(2) 0.0291(18) 0.026(2)
C18 0.065(2) 0.093(3) 0.055(2) 0.030(2) 0.0286(19) 0.042(2)
C19 0.057(2) 0.103(4) 0.0465(19) 0.021(2) 0.0191(17) 0.031(2)
C20 0.0421(17) 0.111(3) 0.0462(18) 0.026(2) 0.0205(15) 0.022(2)
C21 0.0424(17) 0.092(3) 0.0414(17) 0.0171(19) 0.0163(14) 0.0142(19)
C22 0.0396(16) 0.084(3) 0.0399(16) 0.0168(17) 0.0152(13) 0.0063(17)
C23 0.0400(16) 0.081(3) 0.0409(16) 0.0152(17) 0.0166(13) 0.0041(17)
C24 0.0396(16) 0.079(2) 0.0390(16) 0.0204(17) 0.0133(13) -0.0012(16)
C25 0.0382(15) 0.076(2) 0.0437(17) 0.0215(17) 0.0134(13) 0.0014(16)
C26 0.0360(15) 0.081(3) 0.0401(16) 0.0171(17) 0.0119(13) -0.0040(16)
C27 0.0392(16) 0.077(2) 0.0399(16) 0.0132(17) 0.0127(13) -0.0047(16)
C28 0.0423(16) 0.076(2) 0.0392(16) 0.0154(17) 0.0125(13) -0.0051(16)
C29 0.0355(15) 0.085(3) 0.0410(16) 0.0192(17) 0.0107(13) -0.0033(16)
C30 0.0455(17) 0.078(3) 0.0417(17) 0.0111(17) 0.0154(14) -0.0019(17)
C31 0.0418(16) 0.073(2) 0.0438(17) 0.0159(17) 0.0136(14) 0.0007(16)
C32 0.0496(18) 0.076(3) 0.0392(16) 0.0141(17) 0.0140(14) 0.0020(18)
C33 0.059(2) 0.072(3) 0.0453(18) 0.0116(18) 0.0212(16) -0.0047(19)
C34 0.064(2) 0.060(2) 0.0433(17) 0.0027(17) 0.0217(16) -0.0069(18)
C35 0.069(2) 0.055(2) 0.0404(17) 0.0036(16) 0.0187(16) 0.0019(18)
C37 0.059(2) 0.051(2) 0.0460(18) -0.0019(16) 0.0144(15) -0.0005(17)
C38 0.068(2) 0.053(2) 0.0411(17) -0.0072(16) 0.0152(16) -0.0024(18)
C39 0.066(2) 0.053(2) 0.0393(16) -0.0087(16) 0.0156(15) -0.0020(17)
C41 0.0614(19) 0.048(2) 0.0415(16) -0.0089(15) 0.0207(14) -0.0007(16)
C42 0.065(2) 0.0474(19) 0.0376(15) -0.0057(15) 0.0227(14) 0.0007(16)
C43 0.0474(16) 0.0491(18) 0.0360(14) -0.0078(14) 0.0191(13) -0.0014(14)
C44 0.052(3) 0.169(6) 0.109(4) -0.078(4) 0.010(3) -0.002(3)
C45 0.0475(16) 0.0525(19) 0.0352(14) -0.0061(14) 0.0218(13) -0.0070(14)
C46 0.0458(16) 0.0488(18) 0.0332(14) -0.0075(13) 0.0211(12) -0.0043(13)
C47 0.0450(15) 0.0555(19) 0.0311(13) -0.0095(14) 0.0210(12) -0.0085(14)
C48 0.0460(16) 0.0518(18) 0.0294(13) -0.0101(13) 0.0203(12) -0.0086(14)
C49 0.0512(17) 0.056(2) 0.0315(14) -0.0116(14) 0.0172(13) -0.0100(15)
C50 0.0557(19) 0.0495(19) 0.0385(15) -0.0025(14) 0.0181(14) -0.0115(16)
C51 0.0496(16) 0.0442(17) 0.0322(14) -0.0035(13) 0.0152(12) -0.0034(14)
C52 0.0542(16) 0.0334(15) 0.0274(12) -0.0024(12) 0.0168(12) -0.0062(13)
C53 0.079(2) 0.0324(16) 0.0399(16) 0.0017(14) 0.0286(16) -0.0004(16)
C54 0.070(3) 0.182(7) 0.085(3) -0.078(4) -0.007(3) 0.015(3)
C55 0.079(3) 0.062(2) 0.0475(19) -0.0010(18) 0.0167(18) -0.030(2)
C56 0.0514(19) 0.065(2) 0.0482(18) 0.0046(17) 0.0122(15) -0.0141(17)
C57 0.0516(17) 0.0415(17) 0.0412(16) 0.0008(14) 0.0176(13) -0.0064(14)
C59 0.0507(17) 0.064(2) 0.0270(13) 0.0029(14) 0.0126(12) -0.0100(16)
C60 0.060(2) 0.108(4) 0.0285(15) 0.0096(19) 0.0104(15) -0.025(2)
C61 0.0518(19) 0.102(3) 0.0286(15) 0.0078(18) 0.0078(13) -0.026(2)
C62 0.0502(17) 0.053(2) 0.0299(14) 0.0041(14) 0.0101(12) -0.0072(15)
C63 0.0517(17) 0.0476(18) 0.0276(13) 0.0043(13) 0.0116(12) -0.0046(14)
C64 0.0446(15) 0.0412(16) 0.0285(13) 0.0030(12) 0.0120(11) -0.0078(13)
C65 0.0421(15) 0.0461(18) 0.0327(14) 0.0085(13) 0.0122(12) 0.0048(13)
C66 0.0522(17) 0.0496(19) 0.0295(13) 0.0023(13) 0.0178(12) 0.0061(14)
C67 0.0490(16) 0.0433(17) 0.0281(13) 0.0066(13) 0.0117(12) 0.0055(13)
C68 0.0485(16) 0.0314(15) 0.0388(14) -0.0013(13) 0.0183(12) -0.0015(12)
C69 0.0544(17) 0.0327(15) 0.0321(13) -0.0024(12) 0.0176(12) -0.0093(13)
C71 0.0505(17) 0.055(2) 0.0333(15) 0.0092(15) 0.0085(13) -0.0094(15)
C72 0.056(2) 0.084(3) 0.0410(17) 0.0249(19) 0.0066(15) -0.019(2)
C73 0.059(2) 0.093(3) 0.051(2) 0.032(2) 0.0105(17) -0.020(2)
C74 0.0494(18) 0.086(3) 0.0427(18) 0.0228(19) 0.0086(14) -0.0155(19)
C75 0.0510(19) 0.086(3) 0.0496(19) 0.025(2) 0.0119(15) -0.014(2)
C76 0.056(2) 0.140(4) 0.055(2) 0.057(3) -0.0005(17) -0.033(3)
C77 0.068(3) 0.123(4) 0.107(4) 0.077(4) -0.021(3) -0.041(3)
C78 0.091(4) 0.175(7) 0.153(7) 0.110(6) -0.032(4) -0.071(4)
C79 0.089(4) 0.280(10) 0.138(7) 0.127(7) -0.013(4) -0.090(6)
C80 0.078(4) 0.321(10) 0.081(4) 0.065(6) 0.015(3) -0.078(6)
C81 0.085(4) 0.083(4) 0.157(7) 0.046(4) -0.016(4) -0.026(3)
C87 0.103(3) 0.051(2) 0.055(2) 0.0090(19) 0.042(2) 0.026(2)
C88 0.068(2) 0.058(2) 0.057(2) 0.0016(18) 0.0284(19) 0.0150(19)
C89 0.108(4) 0.099(4) 0.056(3) -0.009(3) 0.001(3) -0.043(4)
C90 0.0501(19) 0.085(3) 0.0406(17) 0.0123(18) 0.0105(15) -0.0109(19)
C91 0.0474(18) 0.078(3) 0.0473(18) 0.0176(19) 0.0102(15) -0.0123(18)
C92 0.0426(17) 0.085(3) 0.0438(17) 0.0212(19) 0.0098(14) -0.0110(18)
C93 0.0404(16) 0.086(3) 0.0362(16) 0.0182(17) 0.0072(13) -0.0069(17)
C94 0.076(3) 0.089(3) 0.053(2) -0.005(2) 0.0364(19) 0.013(2)
C95 0.069(2) 0.102(4) 0.0401(18) -0.005(2) 0.0266(17) 0.010(2)
C96 0.0496(17) 0.0461(18) 0.0372(15) -0.0060(14) 0.0193(13) -0.0011(14)
C97 0.0479(16) 0.0533(19) 0.0321(14) -0.0052(14) 0.0174(12) -0.0041(14)
C98 0.0440(17) 0.081(3) 0.0495(18) 0.0237(19) 0.0165(14) 0.0009(17)
C99 0.0463(18) 0.074(3) 0.0494(19) 0.0139(18) 0.0148(15) -0.0044(17)
C100 0.0412(16) 0.075(2) 0.0434(17) 0.0108(17) 0.0167(13) 0.0001(16)
C101 0.0375(15) 0.079(3) 0.0427(17) 0.0142(17) 0.0114(13) -0.0021(16)
C102 0.0407(15) 0.057(2) 0.0432(16) 0.0064(15) 0.0160(13) 0.0018(14)
C103 0.0527(19) 0.067(2) 0.062(2) 0.0160(19) 0.0301(17) 0.0016(18)
C104 0.0528(19) 0.057(2) 0.0521(19) 0.0167(17) 0.0196(15) 0.0025(16)
C105 0.0442(17) 0.054(2) 0.0516(18) 0.0115(16) 0.0145(14) 0.0037(15)
C106 0.0398(15) 0.0515(19) 0.0447(16) 0.0155(15) 0.0139(13) 0.0011(14)
C107 0.0386(15) 0.059(2) 0.0482(17) 0.0108(16) 0.0164(13) 0.0036(14)
C108 0.0452(16) 0.0444(17) 0.0457(16) 0.0033(14) 0.0249(13) 0.0020(13)
C109 0.0539(19) 0.074(3) 0.0430(17) 0.0050(18) 0.0258(15) 0.0011(18)
C110 0.0479(18) 0.080(3) 0.0455(18) 0.0073(18) 0.0201(15) 0.0008(18)
C112 0.0494(16) 0.0392(16) 0.0457(16) -0.0020(14) 0.0281(14) -0.0012(13)
C114 0.0451(17) 0.055(2) 0.060(2) -0.0180(17) 0.0319(15) -0.0155(15)
C115 0.058(2) 0.064(2) 0.066(2) -0.031(2) 0.0376(18) -0.0246(19)
C116 0.057(2) 0.063(2) 0.057(2) -0.0279(19) 0.0333(17) -0.0186(17)
C117 0.0500(17) 0.0425(17) 0.0512(18) -0.0120(15) 0.0298(15) -0.0076(14)
C118 0.0460(17) 0.055(2) 0.0546(18) -0.0174(17) 0.0305(15) -0.0141(15)
C119 0.0425(16) 0.058(2) 0.0506(17) -0.0113(16) 0.0300(14) -0.0111(15)
C120 0.0406(15) 0.0578(19) 0.0357(14) -0.0120(14) 0.0232(12) -0.0068(14)
C121 0.059(2) 0.055(2) 0.0472(17) -0.0044(16) 0.0328(16) -0.0125(16)
C122 0.061(2) 0.051(2) 0.0540(18) -0.0118(16) 0.0380(16) -0.0182(16)
C123 0.0510(18) 0.067(2) 0.063(2) -0.0169(19) 0.0370(17) -0.0179(17)
C124 0.074(3) 0.059(2) 0.105(4) -0.025(2) 0.061(3) -0.023(2)
C125 0.099(4) 0.061(3) 0.177(7) -0.023(4) 0.099(5) -0.022(3)
C126 0.088(3) 0.077(3) 0.176(7) -0.034(4) 0.094(4) -0.033(3)
C127 0.063(3) 0.085(3) 0.125(4) -0.030(3) 0.065(3) -0.023(2)
C128 0.0522(19) 0.074(3) 0.071(2) -0.019(2) 0.0372(19) -0.0162(18)
C129 0.149(7) 0.100(5) 0.369(17) -0.042(7) 0.195(10) -0.053(5)
C130 0.047(2) 0.081(3) 0.084(3) -0.004(2) 0.032(2) -0.006(2)
C131 0.085(3) 0.060(3) 0.152(6) -0.009(3) 0.077(4) -0.013(2)
C132 0.070(2) 0.0324(16) 0.0510(18) -0.0096(14) 0.0370(16) -0.0100(15)
C133 0.087(3) 0.0372(18) 0.056(2) -0.0070(17) 0.0292(19) -0.0082(18)
C134 0.124(4) 0.050(2) 0.053(2) -0.0008(19) 0.028(2) -0.025(2)
C135 0.143(4) 0.052(2) 0.066(2) -0.020(2) 0.071(3) -0.035(2)
C136 0.121(4) 0.049(2) 0.081(3) -0.020(2) 0.079(3) -0.022(2)
C137 0.088(3) 0.0356(17) 0.068(2) -0.0109(17) 0.055(2) -0.0161(18)
C143 0.058(2) 0.062(2) 0.058(2) 0.0149(19) 0.0276(17) 0.0061(18)
C144 0.091(3) 0.063(3) 0.076(3) 0.020(2) 0.045(3) 0.021(2)
C145 0.061(2) 0.059(2) 0.051(2) 0.0056(18) 0.0119(17) 0.0098(18)
C146 0.072(3) 0.096(4) 0.074(3) 0.019(3) 0.047(2) 0.007(3)
C147 0.075(3) 0.062(2) 0.075(3) 0.011(2) 0.046(2) 0.015(2)
C148 0.060(2) 0.072(3) 0.0406(17) 0.0095(18) 0.0184(15) 0.0007(19)
C149 0.061(2) 0.057(2) 0.0452(18) 0.0010(17) 0.0154(15) -0.0023(18)
C150 0.070(2) 0.049(2) 0.0442(17) -0.0126(16) 0.0262(16) -0.0066(17)
C151 0.070(2) 0.062(2) 0.0425(18) -0.0161(18) 0.0192(16) -0.0086(19)
C152 0.064(2) 0.070(2) 0.0425(17) -0.0083(18) 0.0293(16) 0.0019(19)
C153 0.114(4) 0.111(4) 0.054(2) 0.000(3) 0.058(3) -0.006(3)
C154 0.142(6) 0.123(5) 0.105(4) -0.014(4) 0.097(5) -0.023(4)
C155 0.133(5) 0.128(5) 0.083(4) -0.038(4) 0.078(4) -0.030(4)
C156 0.079(3) 0.097(4) 0.073(3) -0.023(3) 0.040(2) 0.002(3)
C157 0.054(2) 0.087(3) 0.052(2) -0.002(2) 0.0245(17) 0.015(2)
C158 0.168(7) 0.118(5) 0.093(4) 0.011(4) 0.088(5) -0.036(5)
C159 0.059(2) 0.086(3) 0.066(3) 0.001(2) 0.026(2) 0.000(2)
C160 0.199(9) 0.176(8) 0.172(8) -0.079(7) 0.155(8) -0.052(7)
C161 0.058(2) 0.078(3) 0.0433(18) 0.0023(18) 0.0211(15) -0.0054(19)
C162 0.077(3) 0.097(3) 0.054(2) -0.003(2) 0.028(2) -0.026(3)
C163 0.062(2) 0.130(4) 0.064(3) -0.007(3) 0.025(2) -0.034(3)
C164 0.052(2) 0.139(5) 0.060(2) 0.000(3) 0.0200(19) -0.018(3)
C165 0.0485(19) 0.101(3) 0.050(2) 0.015(2) 0.0175(16) 0.003(2)
C166 0.0548(19) 0.074(3) 0.0441(18) 0.0089(18) 0.0188(15) -0.0041(18)
C167 0.119(5) 0.088(4) 0.074(3) -0.003(3) 0.023(3) -0.044(3)
C168 0.0497(18) 0.067(2) 0.0489(19) 0.0136(18) 0.0144(15) 0.0058(17)
C169 0.051(3) 0.203(9) 0.089(4) 0.006(5) 0.009(2) -0.013(4)
C170 0.071(2) 0.053(2) 0.0450(17) 0.0051(16) 0.0332(16) 0.0000(17)
C171 0.068(2) 0.0485(19) 0.0471(17) -0.0014(16) 0.0328(16) -0.0056(16)
C172 0.060(2) 0.071(3) 0.0495(19) 0.0164(19) 0.0190(17) -0.0027(19)
C173 0.069(2) 0.066(3) 0.0490(19) 0.0133(18) 0.0242(18) 0.004(2)
C174 0.053(2) 0.099(3) 0.0500(19) 0.022(2) 0.0248(16) 0.026(2)
C175 0.0445(18) 0.106(3) 0.0383(17) 0.018(2) 0.0178(14) 0.012(2)
C176 0.081(3) 0.092(3) 0.057(2) 0.035(2) 0.031(2) 0.046(3)
C177 0.078(3) 0.106(4) 0.056(2) 0.037(3) 0.028(2) 0.053(3)
C178 0.067(2) 0.061(2) 0.0520(19) 0.0190(18) 0.0260(17) 0.0233(18)
C179 0.059(2) 0.088(3) 0.062(2) 0.014(2) 0.0196(18) 0.016(2)
C180 0.067(3) 0.131(5) 0.063(3) 0.014(3) 0.012(2) 0.021(3)
C181 0.092(4) 0.151(6) 0.054(2) 0.029(3) 0.026(2) 0.033(3)
C182 0.095(3) 0.103(4) 0.070(3) 0.041(3) 0.043(2) 0.030(3)
C183 0.074(3) 0.070(3) 0.072(3) 0.028(2) 0.032(2) 0.014(2)
C189 0.0585(19) 0.055(2) 0.0360(15) -0.0125(15) 0.0205(14) 0.0021(16)
C190 0.083(3) 0.054(2) 0.0420(18) -0.0131(17) 0.0239(18) 0.0074(19)
C191 0.080(3) 0.069(3) 0.059(2) -0.019(2) 0.025(2) 0.019(2)
C192 0.068(2) 0.092(3) 0.059(2) -0.027(2) 0.026(2) 0.009(2)
C193 0.067(2) 0.081(3) 0.050(2) -0.019(2) 0.0300(18) -0.004(2)
C194 0.061(2) 0.064(2) 0.0374(16) -0.0093(16) 0.0234(15) -0.0019(17)
C195 0.095(3) 0.053(2) 0.069(3) -0.004(2) 0.031(2) 0.010(2)
C196 0.073(2) 0.064(2) 0.0471(19) -0.0009(18) 0.0323(18) -0.004(2)
C197 0.075(3) 0.126(5) 0.107(4) -0.050(4) 0.042(3) 0.006(3)
C198 0.057(2) 0.116(4) 0.048(2) 0.017(2) 0.0192(17) 0.037(2)
C199 0.067(3) 0.116(4) 0.058(2) 0.021(3) 0.026(2) 0.043(3)
C200 0.074(3) 0.134(5) 0.076(3) 0.005(3) 0.021(2) 0.051(3)
C201 0.058(3) 0.162(5) 0.062(3) -0.006(3) 0.014(2) 0.039(3)
C202 0.051(2) 0.169(5) 0.060(3) -0.002(4) 0.013(2) 0.025(3)
C203 0.053(2) 0.144(4) 0.0421(19) 0.011(3) 0.0110(17) 0.028(3)
C204 0.077(4) 0.205(9) 0.120(5) -0.032(6) 0.036(4) 0.051(5)
C205 0.056(3) 0.146(5) 0.073(3) 0.019(4) 0.014(2) 0.011(3)
C206 0.097(4) 0.103(4) 0.122(5) 0.023(4) 0.050(4) 0.044(3)
C207 0.059(2) 0.085(3) 0.054(2) -0.030(2) 0.0102(17) 0.007(2)
C208 0.080(3) 0.090(4) 0.057(2) -0.022(2) 0.009(2) 0.010(3)
C209 0.107(4) 0.154(6) 0.045(2) -0.022(3) 0.007(2) 0.035(4)
C211 0.051(2) 0.126(5) 0.090(3) -0.056(3) 0.022(2) -0.009(3)
C268 0.080(4) 0.253(8) 0.086(4) -0.017(6) 0.048(3) -0.029(6)
O7 0.107(3) 0.107(3) 0.096(3) -0.019(2) 0.055(2) -0.005(2)
O8 0.0679(18) 0.081(2) 0.080(2) 0.0153(18) 0.0226(16) 0.0114(17)
C260 0.069(3) 0.080(3) 0.064(2) 0.004(2) 0.027(2) 0.007(2)
C259 0.075(3) 0.079(3) 0.068(3) 0.009(2) 0.029(2) 0.008(2)
F30 0.104(2) 0.084(2) 0.108(2) -0.0027(19) 0.0403(19) 0.0202(18)
F31 0.106(2) 0.146(3) 0.099(2) 0.057(2) 0.045(2) 0.034(2)
F32 0.0657(17) 0.105(3) 0.154(3) 0.026(2) 0.044(2) 0.0141(17)
O3 0.0477(11) 0.0336(11) 0.0342(10) -0.0018(9) 0.0118(9) 0.0000(9)
O4 0.0536(13) 0.0379(12) 0.0380(11) -0.0025(10) 0.0123(9) 0.0021(10)
C218 0.0495(16) 0.0345(16) 0.0350(14) -0.0006(13) 0.0121(12) -0.0037(13)
C217 0.063(2) 0.073(3) 0.0391(17) -0.0144(18) 0.0083(15) 0.006(2)
F36 0.0656(15) 0.115(2) 0.0677(16) -0.0402(17) -0.0129(12) 0.0239(16)
F37 0.121(2) 0.097(2) 0.0344(11) -0.0040(13) 0.0130(13) -0.0058(18)
F38 0.0726(15) 0.0677(15) 0.0714(15) -0.0339(13) 0.0204(12) -0.0141(12)
O5 0.0658(15) 0.0461(13) 0.0453(12) 0.0017(11) 0.0283(11) -0.0046(11)
O6 0.0651(15) 0.0406(12) 0.0445(12) -0.0005(10) 0.0259(11) 0.0007(11)
C225 0.0563(18) 0.0433(18) 0.0437(16) -0.0031(14) 0.0248(14) -0.0029(15)
C224 0.090(3) 0.0411(19) 0.062(2) 0.0040(17) 0.049(2) 0.0005(18)
F39 0.120(2) 0.0684(16) 0.0499(12) -0.0162(12) 0.0400(14) -0.0187(15)
F40 0.125(2) 0.0538(13) 0.0820(17) 0.0026(13) 0.0772(18) -0.0008(14)
F41 0.113(2) 0.0459(12) 0.0922(18) 0.0053(13) 0.0700(17) 0.0093(13)
O9 0.086(2) 0.0675(18) 0.0583(16) -0.0029(14) 0.0390(15) 0.0060(16)
O10 0.106(3) 0.083(2) 0.0604(18) -0.0182(17) 0.0327(18) 0.006(2)
C246 0.099(3) 0.080(3) 0.056(2) -0.005(2) 0.040(2) 0.011(3)
C245 0.149(6) 0.116(5) 0.073(3) -0.004(3) 0.068(4) 0.003(4)
F21 0.179(4) 0.113(3) 0.124(3) -0.016(2) 0.105(3) -0.031(3)
F22 0.203(5) 0.146(4) 0.0661(19) 0.023(2) 0.065(2) 0.042(3)
F23 0.199(5) 0.157(4) 0.124(3) -0.011(3) 0.123(4) 0.013(3)
O11 0.091(2) 0.071(2) 0.0496(15) -0.0069(15) 0.0123(15) 0.0118(17)
O12 0.126(3) 0.071(2) 0.065(2) 0.0242(18) 0.035(2) 0.025(2)
C238 0.089(3) 0.062(3) 0.050(2) -0.003(2) 0.008(2) 0.011(2)
C239 0.098(3) 0.061(3) 0.050(2) 0.009(2) 0.014(2) 0.006(2)
F24 0.122(3) 0.0645(17) 0.0785(19) 0.0194(15) 0.0150(17) 0.0176(17)
F25 0.091(2) 0.097(2) 0.0679(17) 0.0169(16) 0.0043(14) -0.0035(17)
F26 0.112(2) 0.115(3) 0.0497(14) 0.0041(16) 0.0183(14) 0.012(2)
O1 0.0561(14) 0.0522(15) 0.0510(14) -0.0063(12) 0.0114(11) -0.0022(12)
O2 0.0519(13) 0.0465(14) 0.0478(13) -0.0040(11) 0.0089(10) 0.0052(11)
F33 0.062(3) 0.105(5) 0.099(4) -0.034(4) -0.015(3) 0.031(3)
F34 0.079(4) 0.167(7) 0.163(6) 0.024(6) 0.068(4) 0.030(4)
F35 0.078(4) 0.047(3) 0.147(6) -0.034(3) -0.030(4) 0.020(2)
F33A 0.044(3) 0.065(4) 0.148(8) -0.041(5) 0.001(4) 0.001(3)
F34A 0.058(4) 0.126(7) 0.116(5) -0.054(5) 0.031(4) 0.004(4)
F35A 0.095(6) 0.063(5) 0.165(9) 0.032(5) 0.044(6) 0.026(4)
C231 0.055(2) 0.051(2) 0.073(2) -0.0103(19) 0.0127(17) 0.0075(17)
C234 0.0496(17) 0.0368(17) 0.0506(18) 0.0017(15) 0.0159(14) -0.0024(14)

loop_
_atom_type_symbol
_atom_type_description
_atom_type_scat_dispersion_real
_atom_type_scat_dispersion_imag
_atom_type_scat_source
C C 0.0181 0.0091 'International Tables Vol C Tables 4.2.6.8 and 6.1.1.4'
H H 0.0000 0.0000 'International Tables Vol C Tables 4.2.6.8 and 6.1.1.4'
F F 0.0727 0.0534 'International Tables Vol C Tables 4.2.6.8 and 6.1.1.4'
N N 0.0311 0.0180 'International Tables Vol C Tables 4.2.6.8 and 6.1.1.4'
O O 0.0492 0.0322 'International Tables Vol C Tables 4.2.6.8 and 6.1.1.4'

loop_
_geom_angle_atom_site_label_1
_geom_angle_atom_site_label_2
_geom_angle_atom_site_label_3
_geom_angle
C117 N1 C114 111.1(3)
C117 N1 H1N 124.4
C114 N1 H1N 124.4
C108 N2 C102 111.2(3)
C108 N2 H109 124.4
C102 N2 H109 124.4
C62 N3 C59 110.8(3)
C62 N3 H3N 124.6
C59 N3 H3N 124.6
C71 N4 C74 111.3(3)
C71 N4 H4N 124.4
C74 N4 H4N 124.4
C39 N5 C41 111.6(3)
C39 N5 H5N 124.2
C41 N5 H5N 124.2
C37 N6 C35 111.2(3)
C37 N6 H6N 124.4
C35 N6 H6N 124.4
C16 N7 C18 109.7(3)
C16 N7 H7N 125.1
C18 N7 H7N 125.1
C14 N8 C12 111.0(3)
C14 N8 H8N 124.5
C12 N8 H8N 124.5
C43 C0AA C45 122.0(3)
C43 C0AA H0AA 119.0
C45 C0AA H0AA 119.0
C55 C1AA C53 123.0(4)
C55 C1AA H1AA 118.5
C53 C1AA H1AA 118.5
C4AA C2 C5AA 122.3(3)
C4AA C2 H2 118.8
C5AA C2 H2 118.8
C76 C2AA C80 118.8(10)
C76 C2AA C268 121.5(5)
C80 C2AA C268 119.7(9)
C79 C3AA H3AA 109.5
C79 C3AA H3AB 109.5
H3AA C3AA H3AB 109.5
C79 C3AA H3AC 109.5
H3AA C3AA H3AC 109.5
H3AB C3AA H3AC 109.5
C5 C4 C120 118.9(3)
C5 C4 C5AA 119.0(3)
C120 C4 C5AA 122.2(3)
C2 C4AA C50 118.6(3)
C2 C4AA C51 119.4(3)
C50 C4AA C51 121.9(3)
C4 C5 C121 118.6(3)
C4 C5 C6 120.0(3)
C121 C5 C6 121.1(3)
C2 C5AA C48 119.1(3)
C2 C5AA C4 122.0(3)
C48 C5AA C4 118.8(3)
C47 C6 C7 119.1(3)
C47 C6 C5 118.0(3)
C7 C6 C5 122.8(3)
C8 C7 C171 117.6(3)
C8 C7 C6 118.9(3)
C171 C7 C6 122.7(3)
C7 C8 C9 119.9(3)
C7 C8 C45 119.8(3)
C9 C8 C45 120.3(3)
C10 C9 C8 122.1(3)
C10 C9 H9 119.0
C8 C9 H9 119.0
C9 C10 C170 118.1(4)
C9 C10 C11 116.1(4)
C170 C10 C11 125.7(4)
C12 C11 C10 123.4(3)
C12 C11 C152 120.9(4)
C10 C11 C152 115.3(3)
C11 C12 N8 123.7(4)
C11 C12 C95 131.2(4)
N8 C12 C95 104.9(3)
N8 C14 C15 126.0(4)
N8 C14 C94 107.0(4)
C15 C14 C94 127.0(4)
C14 C15 C16 120.7(4)
C14 C15 C178 121.6(4)
C16 C15 C178 117.7(4)
N7 C16 C15 125.0(4)
N7 C16 C176 107.4(4)
C15 C16 C176 127.6(4)
C19 C18 N7 126.5(4)
C19 C18 C177 128.0(4)
N7 C18 C177 105.4(3)
C18 C19 C198 118.3(4)
C18 C19 C20 123.0(4)
C198 C19 C20 118.7(4)
C21 C20 C174 119.8(4)
C21 C20 C19 122.9(4)
C174 C20 C19 117.2(5)
C20 C21 C22 122.1(4)
C20 C21 H21 119.0
C22 C21 H21 119.0
C21 C22 C23 118.3(4)
C21 C22 C31 122.8(4)
C23 C22 C31 118.9(3)
C22 C23 C175 118.7(3)
C22 C23 C24 119.9(4)
C175 C23 C24 121.2(4)
C29 C24 C23 118.6(4)
C29 C24 C25 118.3(3)
C23 C24 C25 123.1(4)
C26 C25 C98 118.3(3)
C26 C25 C24 120.0(4)
C98 C25 C24 121.0(3)
C101 C26 C25 118.9(4)
C101 C26 C27 122.2(4)
C25 C26 C27 118.9(3)
C93 C27 C28 118.4(4)
C93 C27 C26 121.8(3)
C28 C27 C26 119.8(3)
C90 C28 C27 118.6(3)
C90 C28 C29 122.3(3)
C27 C28 C29 118.7(4)
C24 C29 C28 118.8(4)
C24 C29 C30 118.0(3)
C28 C29 C30 123.1(4)
C172 C30 C31 117.4(4)
C172 C30 C29 121.7(4)
C31 C30 C29 120.1(4)
C32 C31 C30 119.7(4)
C32 C31 C22 121.7(4)
C30 C31 C22 118.5(4)
C31 C32 C33 122.4(4)
C31 C32 H32 118.8
C33 C32 H32 118.8
C173 C33 C32 117.6(4)
C173 C33 C34 122.0(4)
C32 C33 C34 120.2(4)
C35 C34 C33 120.3(4)
C35 C34 C161 123.4(3)
C33 C34 C161 116.2(4)
C34 C35 N6 126.2(4)
C34 C35 C148 129.1(4)
N6 C35 C148 104.7(3)
N6 C37 C38 125.9(4)
N6 C37 C149 106.5(3)
C38 C37 C149 127.5(4)
C39 C38 C37 123.4(3)
C39 C38 C207 118.2(4)
C37 C38 C207 118.4(4)
N5 C39 C38 127.7(3)
N5 C39 C151 105.8(3)
C38 C39 C151 126.5(3)
C42 C41 N5 126.0(3)
C42 C41 C150 129.1(4)
N5 C41 C150 104.8(3)
C41 C42 C43 122.3(3)
C41 C42 C189 120.7(3)
C43 C42 C189 116.9(3)
C0AA C43 C96 118.1(3)
C0AA C43 C42 121.6(3)
C96 C43 C42 120.1(3)
F14 C44 C211 118.9(8)
F14 C44 C54 120.6(6)
C211 C44 C54 120.5(7)
C0AA C45 C46 119.4(3)
C0AA C45 C8 121.3(3)
C46 C45 C8 119.2(3)
C97 C46 C45 118.2(3)
C97 C46 C47 122.4(3)
C45 C46 C47 119.1(3)
C6 C47 C46 117.9(3)
C6 C47 C48 118.6(3)
C46 C47 C48 123.3(3)
C49 C48 C5AA 118.0(3)
C49 C48 C47 121.7(3)
C5AA C48 C47 119.6(3)
C50 C49 C48 121.8(3)
C50 C49 H49 119.1
C48 C49 H49 119.1
C49 C50 C4AA 120.0(3)
C49 C50 H50 120.0
C4AA C50 H50 120.0
C59 C51 C52 123.0(3)
C59 C51 C4AA 119.3(3)
C52 C51 C4AA 117.5(3)
C57 C52 C53 119.8(3)
C57 C52 C51 119.9(3)
C53 C52 C51 120.2(3)
C52 C53 C1AA 117.2(4)
C52 C53 C87 122.2(4)
C1AA C53 C87 120.5(4)
F13 C54 C209 126.7(9)
F13 C54 C44 115.5(9)
C209 C54 C44 117.8(5)
C56 C55 C1AA 117.7(4)
C56 C55 C89 120.0(5)
C1AA C55 C89 122.2(5)
C55 C56 C57 122.9(4)
C55 C56 H56 118.6
C57 C56 H56 118.6
C56 C57 C52 119.3(3)
C56 C57 C88 119.9(4)
C52 C57 C88 120.7(3)
C51 C59 N3 125.9(3)
C51 C59 C60 128.8(3)
N3 C59 C60 105.2(3)
C61 C60 C59 108.8(3)
C61 C60 H60 125.6
C59 C60 H60 125.6
C60 C61 C62 108.3(3)
C60 C61 H61 125.8
C62 C61 H61 125.8
N3 C62 C63 124.8(3)
N3 C62 C61 106.8(3)
C63 C62 C61 128.2(3)
C71 C63 C62 123.7(3)
C71 C63 C64 117.0(3)
C62 C63 C64 119.2(3)
C65 C64 C69 116.7(3)
C65 C64 C63 121.9(3)
C69 C64 C63 121.4(3)
F10 C65 C66 117.9(3)
F10 C65 C64 120.0(3)
C66 C65 C64 122.1(3)
F9 C66 C67 119.9(3)
F9 C66 C65 120.2(3)
C67 C66 C65 119.8(3)
F8 C67 C66 120.4(3)
F8 C67 C68 120.1(3)
C66 C67 C68 119.6(3)
F7 C68 C69 120.8(3)
F7 C68 C67 119.3(3)
C69 C68 C67 119.9(3)
F6 C69 C68 118.1(3)
F6 C69 C64 120.1(3)
C68 C69 C64 121.8(3)
N4 C71 C63 128.1(3)
N4 C71 C72 105.3(3)
C63 C71 C72 126.6(3)
C73 C72 C71 109.1(3)
C73 C72 H72 125.4
C71 C72 H72 125.4
C72 C73 C74 109.3(3)
C72 C73 H73 125.3
C74 C73 H73 125.3
C75 C74 N4 125.4(3)
C75 C74 C73 129.7(4)
N4 C74 C73 104.9(3)
C74 C75 C92 122.9(4)
C74 C75 C76 117.9(4)
C92 C75 C76 119.2(3)
C77 C76 C2AA 120.8(6)
C77 C76 C75 119.5(6)
C2AA C76 C75 119.7(7)
C76 C77 C78 117.6(9)
C76 C77 C81 121.8(5)
C78 C77 C81 120.5(9)
C79 C78 C77 124.4(11)
C79 C78 H78 117.8
C77 C78 H78 117.8
C78 C79 C80 118.7(7)
C78 C79 C3AA 123.7(14)
C80 C79 C3AA 117.7(13)
C2AA C80 C79 119.6(10)
C2AA C80 H80 120.2
C79 C80 H80 120.2
C77 C81 H81A 109.5
C77 C81 H81B 109.5
H81A C81 H81B 109.5
C77 C81 H81C 109.5
H81A C81 H81C 109.5
H81B C81 H81C 109.5
C53 C87 H87A 109.5
C53 C87 H87B 109.5
H87A C87 H87B 109.5
C53 C87 H87C 109.5
H87A C87 H87C 109.5
H87B C87 H87C 109.5
C57 C88 H88A 109.5
C57 C88 H88B 109.5
H88A C88 H88B 109.5
C57 C88 H88C 109.5
H88A C88 H88C 109.5
H88B C88 H88C 109.5
C55 C89 H89A 109.5
C55 C89 H89B 109.5
H89A C89 H89B 109.5
C55 C89 H89C 109.5
H89A C89 H89C 109.5
H89B C89 H89C 109.5
C91 C90 C28 121.6(4)
C91 C90 H90 119.2
C28 C90 H90 119.2
C90 C91 C92 120.4(4)
C90 C91 H91 119.8
C92 C91 H91 119.8
C93 C92 C91 118.4(4)
C93 C92 C75 121.4(4)
C91 C92 C75 120.2(4)
C92 C93 C27 122.2(4)
C92 C93 H93 118.9
C27 C93 H93 118.9
C95 C94 C14 108.6(4)
C95 C94 H94 125.7
C14 C94 H94 125.7
C94 C95 C12 108.3(4)
C94 C95 H95 125.8
C12 C95 H95 125.8
C97 C96 C43 121.1(3)
C97 C96 H96 119.5
C43 C96 H96 119.5
C96 C97 C46 121.1(3)
C96 C97 H97 119.4
C46 C97 H97 119.4
C99 C98 C25 121.2(4)
C99 C98 H98 119.4
C25 C98 H98 119.4
C98 C99 C100 120.9(4)
C98 C99 H99 119.6
C100 C99 H99 119.6
C101 C100 C99 118.0(4)
C101 C100 C107 120.2(3)
C99 C100 C107 121.7(4)
C100 C101 C26 122.5(4)
C100 C101 H101 118.7
C26 C101 H101 118.7
C107 C102 N2 125.5(3)
C107 C102 C110 129.6(3)
N2 C102 C110 104.8(3)
C147 C103 C104 118.0(4)
C147 C103 C146 119.7(4)
C104 C103 C146 122.2(4)
C103 C104 C105 121.6(4)
C103 C104 H104 119.2
C105 C104 H104 119.2
C104 C105 C106 120.2(4)
C104 C105 C145 118.8(4)
C106 C105 C145 121.0(3)
C105 C106 C143 118.3(3)
C105 C106 C107 124.1(4)
C143 C106 C107 117.6(3)
C102 C107 C100 119.7(3)
C102 C107 C106 121.5(3)
C100 C107 C106 118.6(3)
N2 C108 C112 124.2(3)
N2 C108 C109 106.3(3)
C112 C108 C109 129.4(3)
C110 C109 C108 108.3(3)
C110 C109 H2N 125.9
C108 C109 H2N 125.9
C109 C110 C102 109.4(3)
C109 C110 H110 125.3
C102 C110 H110 125.3
C108 C112 C117 123.2(3)
C108 C112 C132 119.0(3)
C117 C112 C132 117.7(3)
C118 C114 N1 125.6(3)
C118 C114 C115 129.7(3)
N1 C114 C115 104.7(3)
C116 C115 C114 109.3(3)
C116 C115 H115 125.4
C114 C115 H115 125.4
C115 C116 C117 108.1(3)
C115 C116 H116 126.0
C117 C116 H116 126.0
N1 C117 C112 126.3(3)
N1 C117 C116 106.8(3)
C112 C117 C116 126.9(3)
C114 C118 C119 122.5(3)
C114 C118 C123 117.8(3)
C119 C118 C123 119.5(3)
C122 C119 C120 119.2(3)
C122 C119 C118 118.7(3)
C120 C119 C118 122.1(3)
C119 C120 C4 121.0(3)
C119 C120 H120 119.5
C4 C120 H120 119.5
C122 C121 C5 121.2(3)
C122 C121 H121 119.4
C5 C121 H121 119.4
C121 C122 C119 120.4(3)
C121 C122 H122 119.8
C119 C122 H122 119.8
C124 C123 C128 119.8(4)
C124 C123 C118 121.4(3)
C128 C123 C118 118.8(4)
C123 C124 C125 119.4(4)
C123 C124 C131 121.7(4)
C125 C124 C131 118.8(5)
C124 C125 C126 121.4(5)
C124 C125 H125 119.3
C126 C125 H125 119.3
C127 C126 C125 117.9(4)
C127 C126 C129 121.1(5)
C125 C126 C129 121.0(6)
C126 C127 C128 123.0(4)
C126 C127 H127 118.5
C128 C127 H127 118.5
C127 C128 C123 118.4(4)
C127 C128 C130 120.1(4)
C123 C128 C130 121.5(4)
C126 C129 H12A 109.5
C126 C129 H12B 109.5
H12A C129 H12B 109.5
C126 C129 H12C 109.5
H12A C129 H12C 109.5
H12B C129 H12C 109.5
C128 C130 H13A 109.5
C128 C130 H13B 109.5
H13A C130 H13B 109.5
C128 C130 H13C 109.5
H13A C130 H13C 109.5
H13B C130 H13C 109.5
C124 C131 H13D 109.5
C124 C131 H13E 109.5
H13D C131 H13E 109.5
C124 C131 H13F 109.5
H13D C131 H13F 109.5
H13E C131 H13F 109.5
C133 C132 C137 117.2(4)
C133 C132 C112 123.4(3)
C137 C132 C112 119.4(4)
F1 C133 C132 119.4(4)
F1 C133 C134 119.3(5)
C132 C133 C134 121.4(4)
F2 C134 C135 122.1(5)
F2 C134 C133 119.0(6)
C135 C134 C133 118.9(5)
F3 C135 C136 119.9(5)
F3 C135 C134 119.1(6)
C136 C135 C134 120.9(4)
F4 C136 C137 120.0(6)
F4 C136 C135 119.4(4)
C137 C136 C135 120.6(5)
F5 C137 C136 118.8(4)
F5 C137 C132 120.2(3)
C136 C137 C132 121.0(5)
C147 C143 C106 120.0(4)
C147 C143 C144 120.3(4)
C106 C143 C144 119.7(4)
C143 C144 H14D 109.5
C143 C144 H14E 109.5
H14D C144 H14E 109.5
C143 C144 H14F 109.5
H14D C144 H14F 109.5
H14E C144 H14F 109.5
C105 C145 H14A 109.5
C105 C145 H14B 109.5
H14A C145 H14B 109.5
C105 C145 H14C 109.5
H14A C145 H14C 109.5
H14B C145 H14C 109.5
C103 C146 H14G 109.5
C103 C146 H14H 109.5
H14G C146 H14H 109.5
C103 C146 H14I 109.5
H14G C146 H14I 109.5
H14H C146 H14I 109.5
C143 C147 C103 121.8(4)
C143 C147 H147 119.1
C103 C147 H147 119.1
C149 C148 C35 109.2(3)
C149 C148 H148 125.4
C35 C148 H148 125.4
C148 C149 C37 108.3(4)
C148 C149 H149 125.9
C37 C149 H149 125.9
C151 C150 C41 108.5(3)
C151 C150 H150 125.8
C41 C150 H150 125.8
C150 C151 C39 109.3(3)
C150 C151 H151 125.3
C39 C151 H151 125.3
C157 C152 C153 121.0(4)
C157 C152 C11 118.4(4)
C153 C152 C11 119.5(4)
C152 C153 C154 116.4(6)
C152 C153 C158 120.0(4)
C154 C153 C158 123.6(5)
C155 C154 C153 122.2(5)
C155 C154 H154 118.9
C153 C154 H154 118.9
C154 C155 C156 121.2(5)
C154 C155 C160 123.0(6)
C156 C155 C160 115.8(6)
C155 C156 C157 118.6(6)
C155 C156 H156 120.7
C157 C156 H156 120.7
C156 C157 C152 120.5(4)
C156 C157 C159 116.6(5)
C152 C157 C159 122.6(4)
C153 C158 H15D 109.5
C153 C158 H15E 109.5
H15D C158 H15E 109.5
C153 C158 H15F 109.5
H15D C158 H15F 109.5
H15E C158 H15F 109.5
C157 C159 H15A 109.5
C157 C159 H15B 109.5
H15A C159 H15B 109.5
C157 C159 H15C 109.5
H15A C159 H15C 109.5
H15B C159 H15C 109.5
C155 C160 H16J 109.5
C155 C160 H16K 109.5
H16J C160 H16K 109.5
C155 C160 H16L 109.5
H16J C160 H16L 109.5
H16K C160 H16L 109.5
C162 C161 C166 118.9(4)
C162 C161 C34 118.2(4)
C166 C161 C34 122.6(4)
C163 C162 C161 119.1(5)
C163 C162 C167 120.8(5)
C161 C162 C167 120.1(5)
C164 C163 C162 121.8(5)
C164 C163 H163 119.1
C162 C163 H163 119.1
C165 C164 C163 118.7(5)
C165 C164 C169 120.0(6)
C163 C164 C169 121.3(6)
C164 C165 C166 121.2(5)
C164 C165 H165 119.4
C166 C165 H165 119.4
C165 C166 C161 120.3(4)
C165 C166 C168 118.5(4)
C161 C166 C168 121.2(4)
C162 C167 H16D 109.5
C162 C167 H16E 109.5
H16D C167 H16E 109.5
C162 C167 H16F 109.5
H16D C167 H16F 109.5
H16E C167 H16F 109.5
C166 C168 H16A 109.5
C166 C168 H16B 109.5
H16A C168 H16B 109.5
C166 C168 H16C 109.5
H16A C168 H16C 109.5
H16B C168 H16C 109.5
C164 C169 H16G 109.5
C164 C169 H16H 109.5
H16G C169 H16H 109.5
C164 C169 H16I 109.5
H16G C169 H16I 109.5
H16H C169 H16I 109.5
C171 C170 C10 120.1(4)
C171 C170 H170 120.0
C10 C170 H170 120.0
C170 C171 C7 122.1(4)
C170 C171 H171 119.0
C7 C171 H171 119.0
C173 C172 C30 122.0(4)
C173 C172 H172 119.0
C30 C172 H172 119.0
C172 C173 C33 120.7(4)
C172 C173 H173 119.7
C33 C173 H173 119.7
C175 C174 C20 118.5(5)
C175 C174 H174 120.7
C20 C174 H174 120.7
C174 C175 C23 122.1(4)
C174 C175 H175 118.9
C23 C175 H175 118.9
C177 C176 C16 108.3(4)
C177 C176 H176 125.9
C16 C176 H176 125.9
C176 C177 C18 109.1(4)
C176 C177 H177 125.4
C18 C177 H177 125.4
C183 C178 C179 116.1(4)
C183 C178 C15 122.9(5)
C179 C178 C15 121.0(4)
F20 C179 C180 117.2(5)
F20 C179 C178 120.9(4)
C180 C179 C178 121.9(5)
C181 C180 F19 120.7(5)
C181 C180 C179 119.8(6)
F19 C180 C179 119.5(6)
F18 C181 C180 119.8(7)
F18 C181 C182 119.3(6)
C180 C181 C182 120.9(5)
F17 C182 C181 120.1(5)
F17 C182 C183 121.2(6)
C181 C182 C183 118.7(5)
F16 C183 C178 121.1(4)
F16 C183 C182 116.3(5)
C178 C183 C182 122.6(5)
C194 C189 C190 121.0(4)
C194 C189 C42 119.5(3)
C190 C189 C42 119.4(4)
C191 C190 C189 117.6(4)
C191 C190 C195 118.9(4)
C189 C190 C195 123.5(4)
C192 C191 C190 122.1(4)
C192 C191 H191 118.9
C190 C191 H191 118.9
C193 C192 C191 118.7(4)
C193 C192 C197 119.6(5)
C191 C192 C197 121.6(5)
C192 C193 C194 121.5(5)
C192 C193 H193 119.3
C194 C193 H193 119.3
C189 C194 C193 119.0(4)
C189 C194 C196 121.4(3)
C193 C194 C196 119.5(4)
C190 C195 H19D 109.5
C190 C195 H19E 109.5
H19D C195 H19E 109.5
C190 C195 H19F 109.5
H19D C195 H19F 109.5
H19E C195 H19F 109.5
C194 C196 H19A 109.5
C194 C196 H19B 109.5
H19A C196 H19B 109.5
C194 C196 H19C 109.5
H19A C196 H19C 109.5
H19B C196 H19C 109.5
C192 C197 H19G 109.5
C192 C197 H19H 109.5
H19G C197 H19H 109.5
C192 C197 H19I 109.5
H19G C197 H19I 109.5
H19H C197 H19I 109.5
C199 C198 C203 120.7(5)
C199 C198 C19 118.5(5)
C203 C198 C19 120.8(6)
C198 C199 C200 117.8(6)
C198 C199 C206 125.2(4)
C200 C199 C206 117.0(6)
C201 C200 C199 121.1(7)
C201 C200 H200 119.5
C199 C200 H200 119.5
C200 C201 C202 119.6(5)
C200 C201 C204 119.0(8)
C202 C201 C204 121.3(7)
C203 C202 C201 120.7(6)
C203 C202 H202 119.7
C201 C202 H202 119.7
C202 C203 C198 120.1(7)
C202 C203 C205 118.6(6)
C198 C203 C205 121.3(5)
C201 C204 H20G 109.5
C201 C204 H20H 109.5
H20G C204 H20H 109.5
C201 C204 H20I 109.5
H20G C204 H20I 109.5
H20H C204 H20I 109.5
C203 C205 H20D 109.5
C203 C205 H20E 109.5
H20D C205 H20E 109.5
C203 C205 H20F 109.5
H20D C205 H20F 109.5
H20E C205 H20F 109.5
C199 C206 H20A 109.5
C199 C206 H20B 109.5
H20A C206 H20B 109.5
C199 C206 H20C 109.5
H20A C206 H20C 109.5
H20B C206 H20C 109.5
C208 C207 C211 115.2(5)
C208 C207 C38 124.0(5)
C211 C207 C38 120.8(5)
C207 C208 F11 121.0(4)
C207 C208 C209 125.8(7)
F11 C208 C209 113.2(6)
F12 C209 C54 118.3(6)
F12 C209 C208 122.5(8)
C54 C209 C208 119.2(7)
F15 C211 C207 120.6(5)
F15 C211 C44 118.0(6)
C207 C211 C44 121.4(7)
C2AA C268 H26A 109.5
C2AA C268 H26B 109.5
H26A C268 H26B 109.5
C2AA C268 H26C 109.5
H26A C268 H26C 109.5
H26B C268 H26C 109.5
O8 C260 O7 131.1(5)
O8 C260 C259 117.2(4)
O7 C260 C259 111.7(4)
F30 C259 F32 108.5(4)
F30 C259 F31 106.5(4)
F32 C259 F31 106.9(4)
F30 C259 C260 112.7(4)
F32 C259 C260 111.1(4)
F31 C259 C260 110.9(4)
O16 C281 O15 131.2(9)
O16 C281 C282 121.1(11)
O15 C281 C282 107.6(9)
F51 C282 F52 108.9(8)
F51 C282 F53 108.4(8)
F52 C282 F53 108.7(8)
F51 C282 C281 107.7(7)
F52 C282 C281 112.0(7)
F53 C282 C281 111.1(7)
O3 C218 O4 127.1(3)
O3 C218 C217 118.1(3)
O4 C218 C217 114.8(3)
F36 C217 F38 106.5(4)
F36 C217 F37 109.9(4)
F38 C217 F37 106.3(3)
F36 C217 C218 113.1(3)
F38 C217 C218 111.0(3)
F37 C217 C218 109.7(3)
O5 C225 O6 129.4(3)
O5 C225 C224 120.8(3)
O6 C225 C224 109.8(3)
F40 C224 F41 108.7(3)
F40 C224 F39 107.6(3)
F41 C224 F39 107.2(3)
F40 C224 C225 113.6(3)
F41 C224 C225 110.7(3)
F39 C224 C225 108.8(3)
O9 C246 O10 129.9(4)
O9 C246 C245 118.7(4)
O10 C246 C245 111.4(4)
F21 C245 F22 106.7(5)
F21 C245 F23 107.6(5)
F22 C245 F23 107.6(4)
F21 C245 C246 111.5(4)
F22 C245 C246 109.2(5)
F23 C245 C246 113.8(5)
O12 C238 O11 127.3(4)
O12 C238 C239 117.4(5)
O11 C238 C239 115.1(4)
F25 C239 F26 109.0(4)
F25 C239 F24 106.7(4)
F26 C239 F24 107.0(4)
F25 C239 C238 112.2(4)
F26 C239 C238 109.7(4)
F24 C239 C238 112.0(4)
O14 C252 O13 129.6(6)
O14 C252 C253 118.1(6)
O13 C252 C253 110.4(6)
F27 C253 F28 106.6(6)
F27 C253 F29 106.1(6)
F28 C253 F29 101.8(6)
F27 C253 C252 115.5(6)
F28 C253 C252 113.5(6)
F29 C253 C252 112.1(6)
O14A C352 O13A 123.1(12)
O14A C352 C353 120.9(11)
O13A C352 C353 106.7(8)
F27A C353 F29A 99.8(9)
F27A C353 F28A 104.9(10)
F29A C353 F28A 111.5(10)
F27A C353 C352 114.1(11)
F29A C353 C352 115.4(9)
F28A C353 C352 110.3(9)
F35 C231 F33 108.2(4)
F33A C231 F34A 107.9(5)
F33A C231 F35A 108.7(5)
F34A C231 F35A 104.3(5)
F35 C231 F34 108.5(4)
F33 C231 F34 105.0(4)
F33A C231 C234 115.6(4)
F35 C231 C234 112.8(4)
F33 C231 C234 112.2(4)
F34A C231 C234 110.4(4)
F35A C231 C234 109.3(4)
F34 C231 C234 109.7(4)
O1 C234 O2 129.6(3)
O1 C234 C231 118.8(3)
O2 C234 C231 111.7(3)

loop_
_geom_bond_atom_site_label_1
_geom_bond_atom_site_label_2
_geom_bond_distance
F1 C133 1.332(5)
F2 C134 1.324(7)
F3 C135 1.342(5)
F4 C136 1.338(6)
F5 C137 1.328(6)
F6 C69 1.332(4)
F7 C68 1.341(4)
F8 C67 1.334(4)
F9 C66 1.336(4)
F10 C65 1.338(4)
F11 C208 1.371(7)
F12 C209 1.310(9)
F13 C54 1.314(6)
F14 C44 1.350(9)
F15 C211 1.347(8)
F16 C183 1.324(6)
F17 C182 1.329(6)
F18 C181 1.346(6)
F19 C180 1.357(8)
F20 C179 1.308(6)
N1 C117 1.348(4)
N1 C114 1.408(4)
N1 H1N 0.8800
N2 C108 1.348(4)
N2 C102 1.402(4)
N2 H109 0.8800
N3 C62 1.351(4)
N3 C59 1.402(4)
N3 H3N 0.8800
N4 C71 1.369(4)
N4 C74 1.403(5)
N4 H4N 0.8800
N5 C39 1.348(5)
N5 C41 1.410(5)
N5 H5N 0.8800
N6 C37 1.334(5)
N6 C35 1.407(5)
N6 H6N 0.8800
N7 C16 1.348(5)
N7 C18 1.410(5)
N7 H7N 0.8800
N8 C14 1.349(5)
N8 C12 1.404(5)
N8 H8N 0.8800
C0AA C43 1.376(5)
C0AA C45 1.411(5)
C0AA H0AA 0.9500
C1AA C55 1.371(7)
C1AA C53 1.414(6)
C1AA H1AA 0.9500
C2 C4AA 1.384(5)
C2 C5AA 1.396(4)
C2 H2 0.9500
C2AA C76 1.417(11)
C2AA C80 1.416(10)
C2AA C268 1.546(13)
C3AA C79 1.521(9)
C3AA H3AA 0.9800
C3AA H3AB 0.9800
C3AA H3AC 0.9800
C4 C5 1.404(5)
C4 C120 1.407(5)
C4 C5AA 1.468(5)
C4AA C50 1.405(5)
C4AA C51 1.482(4)
C5 C121 1.414(5)
C5 C6 1.461(5)
C5AA C48 1.419(4)
C6 C47 1.391(5)
C6 C7 1.458(5)
C7 C8 1.395(5)
C7 C171 1.408(6)
C8 C9 1.400(5)
C8 C45 1.447(5)
C9 C10 1.377(5)
C9 H9 0.9500
C10 C170 1.408(6)
C10 C11 1.471(5)
C11 C12 1.344(6)
C11 C152 1.481(5)
C12 C95 1.447(5)
C14 C15 1.403(6)
C14 C94 1.433(6)
C15 C16 1.417(6)
C15 C178 1.483(5)
C16 C176 1.442(6)
C18 C19 1.369(6)
C18 C177 1.434(5)
C19 C198 1.482(6)
C19 C20 1.497(6)
C20 C21 1.379(7)
C20 C174 1.415(6)
C21 C22 1.408(5)
C21 H21 0.9500
C22 C23 1.413(5)
C22 C31 1.471(6)
C23 C175 1.412(7)
C23 C24 1.448(5)
C24 C29 1.396(7)
C24 C25 1.457(5)
C25 C26 1.416(5)
C25 C98 1.415(6)
C26 C101 1.406(5)
C26 C27 1.454(6)
C27 C93 1.414(5)
C27 C28 1.423(5)
C28 C90 1.409(6)
C28 C29 1.460(5)
C29 C30 1.462(5)
C30 C172 1.406(7)
C30 C31 1.415(5)
C31 C32 1.388(5)
C32 C33 1.398(7)
C32 H32 0.9500
C33 C173 1.395(6)
C33 C34 1.472(5)
C34 C35 1.349(6)
C34 C161 1.509(6)
C35 C148 1.428(6)
C37 C38 1.425(6)
C37 C149 1.445(5)
C38 C39 1.405(6)
C38 C207 1.502(5)
C39 C151 1.452(6)
C41 C42 1.363(5)
C41 C150 1.446(5)
C42 C43 1.471(4)
C42 C189 1.499(5)
C43 C96 1.413(5)
C44 C211 1.394(8)
C44 C54 1.402(13)
C45 C46 1.411(5)
C46 C97 1.410(5)
C46 C47 1.459(4)
C47 C48 1.462(4)
C48 C49 1.408(5)
C49 C50 1.383(5)
C49 H49 0.9500
C50 H50 0.9500
C51 C59 1.359(5)
C51 C52 1.475(4)
C52 C57 1.402(5)
C52 C53 1.409(5)
C53 C87 1.486(6)
C54 C209 1.331(12)
C55 C56 1.367(7)
C55 C89 1.516(6)
C56 C57 1.377(5)
C56 H56 0.9500
C57 C88 1.503(5)
C59 C60 1.436(5)
C60 C61 1.351(5)
C60 H60 0.9500
C61 C62 1.438(4)
C61 H61 0.9500
C62 C63 1.409(5)
C63 C71 1.398(5)
C63 C64 1.491(4)
C64 C65 1.389(4)
C64 C69 1.395(5)
C65 C66 1.383(4)
C66 C67 1.372(5)
C67 C68 1.389(4)
C68 C69 1.375(5)
C71 C72 1.443(5)
C72 C73 1.343(6)
C72 H72 0.9500
C73 C74 1.430(5)
C73 H73 0.9500
C74 C75 1.356(5)
C75 C92 1.474(5)
C75 C76 1.496(6)
C76 C77 1.404(11)
C77 C78 1.406(8)
C77 C81 1.496(12)
C78 C79 1.329(18)
C78 H78 0.9500
C79 C80 1.44(2)
C80 H80 0.9500
C81 H81A 0.9800
C81 H81B 0.9800
C81 H81C 0.9800
C87 H87A 0.9800
C87 H87B 0.9800
C87 H87C 0.9800
C88 H88A 0.9800
C88 H88B 0.9800
C88 H88C 0.9800
C89 H89A 0.9800
C89 H89B 0.9800
C89 H89C 0.9800
C90 C91 1.377(6)
C90 H90 0.9500
C91 C92 1.414(6)
C91 H91 0.9500
C92 C93 1.388(7)
C93 H93 0.9500
C94 C95 1.356(7)
C94 H94 0.9500
C95 H95 0.9500
C96 C97 1.377(5)
C96 H96 0.9500
C97 H97 0.9500
C98 C99 1.385(6)
C98 H98 0.9500
C99 C100 1.405(6)
C99 H99 0.9500
C100 C101 1.386(6)
C100 C107 1.475(5)
C101 H101 0.9500
C102 C107 1.348(5)
C102 C110 1.436(5)
C103 C147 1.395(6)
C103 C104 1.387(6)
C103 C146 1.515(6)
C104 C105 1.395(5)
C104 H104 0.9500
C105 C106 1.398(5)
C105 C145 1.512(6)
C106 C143 1.421(6)
C106 C107 1.495(5)
C108 C112 1.402(5)
C108 C109 1.452(5)
C109 C110 1.339(6)
C109 H2N 0.9500
C110 H110 0.9500
C112 C117 1.416(4)
C112 C132 1.479(5)
C114 C118 1.366(5)
C114 C115 1.433(5)
C115 C116 1.354(5)
C115 H115 0.9500
C116 C117 1.440(5)
C116 H116 0.9500
C118 C119 1.477(5)
C118 C123 1.492(5)
C119 C122 1.383(5)
C119 C120 1.400(5)
C120 H120 0.9500
C121 C122 1.372(5)
C121 H121 0.9500
C122 H122 0.9500
C123 C124 1.379(7)
C123 C128 1.409(5)
C124 C125 1.389(6)
C124 C131 1.521(7)
C125 C126 1.403(8)
C125 H125 0.9500
C126 C127 1.349(8)
C126 C129 1.516(7)
C127 C128 1.390(6)
C127 H127 0.9500
C128 C130 1.501(7)
C129 H12A 0.9800
C129 H12B 0.9800
C129 H12C 0.9800
C130 H13A 0.9800
C130 H13B 0.9800
C130 H13C 0.9800
C131 H13D 0.9800
C131 H13E 0.9800
C131 H13F 0.9800
C132 C133 1.372(6)
C132 C137 1.432(5)
C133 C134 1.393(6)
C134 C135 1.386(8)
C135 C136 1.353(9)
C136 C137 1.348(6)
C143 C147 1.378(6)
C143 C144 1.523(6)
C144 H14D 0.9800
C144 H14E 0.9800
C144 H14F 0.9800
C145 H14A 0.9800
C145 H14B 0.9800
C145 H14C 0.9800
C146 H14G 0.9800
C146 H14H 0.9800
C146 H14I 0.9800
C147 H147 0.9500
C148 C149 1.339(6)
C148 H148 0.9500
C149 H149 0.9500
C150 C151 1.342(6)
C150 H150 0.9500
C151 H151 0.9500
C152 C157 1.391(7)
C152 C153 1.399(6)
C153 C154 1.409(8)
C153 C158 1.483(9)
C154 C155 1.348(10)
C154 H154 0.9500
C155 C156 1.381(8)
C155 C160 1.570(8)
C156 C157 1.385(6)
C156 H156 0.9500
C157 C159 1.521(6)
C158 H15D 0.9800
C158 H15E 0.9800
C158 H15F 0.9800
C159 H15A 0.9800
C159 H15B 0.9800
C159 H15C 0.9800
C160 H16J 0.9800
C160 H16K 0.9800
C160 H16L 0.9800
C161 C162 1.406(7)
C161 C166 1.403(6)
C162 C163 1.395(8)
C162 C167 1.517(8)
C163 C164 1.397(9)
C163 H163 0.9500
C164 C165 1.368(8)
C164 C169 1.537(7)
C165 C166 1.400(6)
C165 H165 0.9500
C166 C168 1.494(6)
C167 H16D 0.9800
C167 H16E 0.9800
C167 H16F 0.9800
C168 H16A 0.9800
C168 H16B 0.9800
C168 H16C 0.9800
C169 H16G 0.9800
C169 H16H 0.9800
C169 H16I 0.9800
C170 C171 1.374(6)
C170 H170 0.9500
C171 H171 0.9500
C172 C173 1.382(6)
C172 H172 0.9500
C173 H173 0.9500
C174 C175 1.386(6)
C174 H174 0.9500
C175 H175 0.9500
C176 C177 1.333(6)
C176 H176 0.9500
C177 H177 0.9500
C178 C183 1.380(6)
C178 C179 1.410(7)
C179 C180 1.385(7)
C180 C181 1.359(9)
C181 C182 1.377(10)
C182 C183 1.399(7)
C189 C194 1.397(6)
C189 C190 1.410(6)
C190 C191 1.399(6)
C190 C195 1.500(7)
C191 C192 1.392(8)
C191 H191 0.9500
C192 C193 1.380(7)
C192 C197 1.527(7)
C193 C194 1.394(6)
C193 H193 0.9500
C194 C196 1.504(6)
C195 H19D 0.9800
C195 H19E 0.9800
C195 H19F 0.9800
C196 H19A 0.9800
C196 H19B 0.9800
C196 H19C 0.9800
C197 H19G 0.9800
C197 H19H 0.9800
C197 H19I 0.9800
C198 C199 1.389(9)
C198 C203 1.408(8)
C199 C200 1.421(7)
C199 C206 1.501(9)
C200 C201 1.377(10)
C200 H200 0.9500
C201 C202 1.397(11)
C201 C204 1.541(8)
C202 C203 1.360(7)
C202 H202 0.9500
C203 C205 1.516(10)
C204 H20G 0.9800
C204 H20H 0.9800
C204 H20I 0.9800
C205 H20D 0.9800
C205 H20E 0.9800
C205 H20F 0.9800
C206 H20A 0.9800
C206 H20B 0.9800
C206 H20C 0.9800
C207 C208 1.320(8)
C207 C211 1.383(8)
C208 C209 1.404(7)
C268 H26A 0.9800
C268 H26B 0.9800
C268 H26C 0.9800
O7 C260 1.268(6)
O8 C260 1.219(6)
C260 C259 1.539(6)
C259 F30 1.324(5)
C259 F32 1.330(5)
C259 F31 1.336(5)
O15 C281 1.331(16)
O16 C281 1.115(14)
C281 C282 1.573(8)
C282 F51 1.312(8)
C282 F52 1.316(8)
C282 F53 1.330(8)
O3 C218 1.235(4)
O4 C218 1.249(4)
C218 C217 1.552(4)
C217 F36 1.325(4)
C217 F38 1.329(5)
C217 F37 1.335(5)
O5 C225 1.188(4)
O6 C225 1.300(4)
C225 C224 1.543(5)
C224 F40 1.326(4)
C224 F41 1.328(4)
C224 F39 1.330(5)
O9 C246 1.198(5)
O10 C246 1.287(6)
C246 C245 1.548(7)
C245 F21 1.332(6)
C245 F22 1.327(6)
C245 F23 1.330(6)
O11 C238 1.233(6)
O12 C238 1.210(6)
C238 C239 1.555(6)
C239 F25 1.324(5)
C239 F26 1.328(5)
C239 F24 1.336(5)
O13 C252 1.314(7)
O14 C252 1.201(7)
C252 C253 1.483(9)
C253 F27 1.340(7)
C253 F28 1.337(7)
C253 F29 1.366(9)
O13A C352 1.319(9)
O14A C352 1.206(9)
C352 C353 1.480(11)
C353 F27A 1.335(11)
C353 F29A 1.341(11)
C353 F28A 1.346(10)
O1 C234 1.204(4)
O2 C234 1.293(4)
F33 C231 1.321(4)
F34 C231 1.337(5)
F35 C231 1.291(4)
F33A C231 1.271(5)
F34A C231 1.332(5)
F35A C231 1.331(6)
C231 C234 1.540(5)

loop_
_geom_hbond_atom_site_label_D
_geom_hbond_atom_site_label_H
_geom_hbond_atom_site_label_A
_geom_hbond_distance_DH
_geom_hbond_distance_HA
_geom_hbond_distance_DA
_geom_hbond_angle_DHA
_geom_hbond_site_symmetry_A
N2 H109 O5 0.88 2.22 3.003(4) 147.3 .
N3 H3N O3 0.88 2.06 2.943(3) 175.7 .
N6 H6N O11 0.88 2.27 3.005(5) 140.3 .
N6 H6N O12 0.88 2.39 3.243(5) 163.3 .
N7 H7N O8 0.88 1.98 2.848(5) 168.3 .
N8 H8N O9 0.88 2.34 3.137(5) 151.2 .
C61 H61 N4 0.95 2.56 3.045(5) 111.9 .
C94 H94 O16 0.95 2.61 3.432(8) 144.8 .
C109 H2N N1 0.95 2.54 3.012(5) 110.8 .
C115 H115 F34A 0.95 2.56 3.415(9) 149.0 1_545
C116 H116 F7 0.95 2.62 3.486(4) 152.6 1_545
C149 H149 N5 0.95 2.57 3.035(5) 110.5 .
C176 H176 O14 0.95 2.65 3.419(8) 138.0 1_545
C176 H176 F28 0.95 2.52 3.437(7) 161.2 1_545
C176 H176 F29A 0.95 2.36 3.264(11) 159.0 1_545
C177 H177 F27 0.95 2.47 3.257(7) 140.1 3_766

loop_
_geom_torsion_atom_site_label_1
_geom_torsion_atom_site_label_2
_geom_torsion_atom_site_label_3
_geom_torsion_atom_site_label_4
_geom_torsion
C5AA C2 C4AA C50 -4.3(5)
C5AA C2 C4AA C51 171.6(3)
C120 C4 C5 C121 -7.1(5)
C5AA C4 C5 C121 173.4(3)
C120 C4 C5 C6 178.6(3)
C5AA C4 C5 C6 -0.9(5)
C4AA C2 C5AA C48 2.6(5)
C4AA C2 C5AA C4 -173.9(3)
C5 C4 C5AA C2 163.5(3)
C120 C4 C5AA C2 -16.0(5)
C5 C4 C5AA C48 -12.9(4)
C120 C4 C5AA C48 167.6(3)
C4 C5 C6 C47 21.7(4)
C121 C5 C6 C47 -152.5(3)
C4 C5 C6 C7 -154.5(3)
C121 C5 C6 C7 31.3(5)
C47 C6 C7 C8 14.0(4)
C5 C6 C7 C8 -169.8(3)
C47 C6 C7 C171 -156.3(3)
C5 C6 C7 C171 19.9(5)
C171 C7 C8 C9 0.6(5)
C6 C7 C8 C9 -170.1(3)
C171 C7 C8 C45 178.4(3)
C6 C7 C8 C45 7.6(4)
C7 C8 C9 C10 2.4(5)
C45 C8 C9 C10 -175.3(3)
C8 C9 C10 C170 -4.2(5)
C8 C9 C10 C11 172.5(3)
C9 C10 C11 C12 -139.3(4)
C170 C10 C11 C12 37.2(6)
C9 C10 C11 C152 32.8(5)
C170 C10 C11 C152 -150.7(4)
C10 C11 C12 N8 169.6(4)
C152 C11 C12 N8 -2.1(7)
C10 C11 C12 C95 -4.4(8)
C152 C11 C12 C95 -176.0(5)
C14 N8 C12 C11 -171.3(4)
C14 N8 C12 C95 4.0(5)
C12 N8 C14 C15 178.3(4)
C12 N8 C14 C94 -4.6(5)
N8 C14 C15 C16 -160.5(5)
C94 C14 C15 C16 23.0(8)
N8 C14 C15 C178 20.8(7)
C94 C14 C15 C178 -155.6(5)
C18 N7 C16 C15 -178.6(5)
C18 N7 C16 C176 3.1(6)
C14 C15 C16 N7 29.1(8)
C178 C15 C16 N7 -152.1(5)
C14 C15 C16 C176 -152.9(5)
C178 C15 C16 C176 25.8(8)
C16 N7 C18 C19 176.0(6)
C16 N7 C18 C177 -1.8(6)
N7 C18 C19 C198 -164.5(5)
C177 C18 C19 C198 12.7(10)
N7 C18 C19 C20 13.7(10)
C177 C18 C19 C20 -169.0(6)
C18 C19 C20 C21 44.8(8)
C198 C19 C20 C21 -137.0(5)
C18 C19 C20 C174 -138.1(5)
C198 C19 C20 C174 40.2(7)
C174 C20 C21 C22 3.0(6)
C19 C20 C21 C22 -179.9(4)
C20 C21 C22 C23 2.9(6)
C20 C21 C22 C31 -178.8(4)
C21 C22 C23 C175 -7.0(5)
C31 C22 C23 C175 174.6(3)
C21 C22 C23 C24 178.9(3)
C31 C22 C23 C24 0.6(5)
C22 C23 C24 C29 20.8(5)
C175 C23 C24 C29 -153.1(4)
C22 C23 C24 C25 -155.9(3)
C175 C23 C24 C25 30.2(5)
C29 C24 C25 C26 15.8(5)
C23 C24 C25 C26 -167.4(3)
C29 C24 C25 C98 -154.6(4)
C23 C24 C25 C98 22.1(5)
C98 C25 C26 C101 -2.9(5)
C24 C25 C26 C101 -173.6(3)
C98 C25 C26 C27 175.0(3)
C24 C25 C26 C27 4.3(5)
C101 C26 C27 C93 -14.4(6)
C25 C26 C27 C93 167.8(4)
C101 C26 C27 C28 165.3(4)
C25 C26 C27 C28 -12.5(5)
C93 C27 C28 C90 -5.8(6)
C26 C27 C28 C90 174.5(4)
C93 C27 C28 C29 -179.3(3)
C26 C27 C28 C29 1.0(5)
C23 C24 C29 C28 155.6(3)
C25 C24 C29 C28 -27.5(5)
C23 C24 C29 C30 -28.2(5)
C25 C24 C29 C30 148.7(3)
C90 C28 C29 C24 -153.9(4)
C27 C28 C29 C24 19.3(5)
C90 C28 C29 C30 30.1(6)
C27 C28 C29 C30 -156.7(3)
C24 C29 C30 C172 -154.5(4)
C28 C29 C30 C172 21.5(5)
C24 C29 C30 C31 14.8(5)
C28 C29 C30 C31 -169.2(3)
C172 C30 C31 C32 -0.6(5)
C29 C30 C31 C32 -170.3(3)
C172 C30 C31 C22 176.0(3)
C29 C30 C31 C22 6.3(5)
C21 C22 C31 C32 -15.6(6)
C23 C22 C31 C32 162.7(4)
C21 C22 C31 C30 167.9(4)
C23 C22 C31 C30 -13.8(5)
C30 C31 C32 C33 4.8(6)
C22 C31 C32 C33 -171.7(4)
C31 C32 C33 C173 -5.4(6)
C31 C32 C33 C34 170.7(4)
C173 C33 C34 C35 50.7(6)
C32 C33 C34 C35 -125.2(5)
C173 C33 C34 C161 -133.1(4)
C32 C33 C34 C161 51.0(6)
C33 C34 C35 N6 179.3(4)
C161 C34 C35 N6 3.4(7)
C33 C34 C35 C148 -0.8(7)
C161 C34 C35 C148 -176.8(4)
C37 N6 C35 C34 -178.3(4)
C37 N6 C35 C148 1.8(5)
C35 N6 C37 C38 -178.3(4)
C35 N6 C37 C149 -1.3(5)
N6 C37 C38 C39 -165.0(4)
C149 C37 C38 C39 18.7(7)
N6 C37 C38 C207 14.6(7)
C149 C37 C38 C207 -161.7(4)
C41 N5 C39 C38 -177.0(4)
C41 N5 C39 C151 2.5(5)
C37 C38 C39 N5 11.3(7)
C207 C38 C39 N5 -168.4(4)
C37 C38 C39 C151 -168.1(4)
C207 C38 C39 C151 12.2(7)
C39 N5 C41 C42 175.6(4)
C39 N5 C41 C150 -2.0(5)
N5 C41 C42 C43 6.3(6)
C150 C41 C42 C43 -176.7(4)
N5 C41 C42 C189 -174.9(4)
C150 C41 C42 C189 2.1(7)
C45 C0AA C43 C96 -0.7(5)
C45 C0AA C43 C42 174.6(3)
C41 C42 C43 C0AA 53.8(5)
C189 C42 C43 C0AA -125.1(4)
C41 C42 C43 C96 -131.1(4)
C189 C42 C43 C96 50.1(5)
C43 C0AA C45 C46 3.5(5)
C43 C0AA C45 C8 -175.3(3)
C7 C8 C45 C0AA 163.3(3)
C9 C8 C45 C0AA -19.0(5)
C7 C8 C45 C46 -15.5(5)
C9 C8 C45 C46 162.3(3)
C0AA C45 C46 C97 -3.7(5)
C8 C45 C46 C97 175.1(3)
C0AA C45 C46 C47 -176.7(3)
C8 C45 C46 C47 2.1(5)
C7 C6 C47 C46 -27.2(4)
C5 C6 C47 C46 156.4(3)
C7 C6 C47 C48 148.4(3)
C5 C6 C47 C48 -28.0(4)
C97 C46 C47 C6 -153.5(3)
C45 C46 C47 C6 19.2(4)
C97 C46 C47 C48 31.1(5)
C45 C46 C47 C48 -156.2(3)
C2 C5AA C48 C49 0.9(5)
C4 C5AA C48 C49 177.5(3)
C2 C5AA C48 C47 -170.0(3)
C4 C5AA C48 C47 6.6(5)
C6 C47 C48 C49 -156.4(3)
C46 C47 C48 C49 18.9(5)
C6 C47 C48 C5AA 14.1(5)
C46 C47 C48 C5AA -170.5(3)
C5AA C48 C49 C50 -2.6(5)
C47 C48 C49 C50 168.1(3)
C48 C49 C50 C4AA 0.9(6)
C2 C4AA C50 C49 2.6(5)
C51 C4AA C50 C49 -173.3(3)
C2 C4AA C51 C59 -132.4(4)
C50 C4AA C51 C59 43.4(5)
C2 C4AA C51 C52 43.0(5)
C50 C4AA C51 C52 -141.2(3)
C59 C51 C52 C57 -112.8(4)
C4AA C51 C52 C57 72.0(4)
C59 C51 C52 C53 70.9(5)
C4AA C51 C52 C53 -104.3(4)
C57 C52 C53 C1AA 0.8(5)
C51 C52 C53 C1AA 177.2(3)
C57 C52 C53 C87 -177.7(3)
C51 C52 C53 C87 -1.4(5)
C55 C1AA C53 C52 1.4(5)
C55 C1AA C53 C87 180.0(4)
F14 C44 C54 F13 1.6(10)
C211 C44 C54 F13 -178.2(6)
F14 C44 C54 C209 -179.7(6)
C211 C44 C54 C209 0.5(11)
C53 C1AA C55 C56 -2.8(6)
C53 C1AA C55 C89 178.2(4)
C1AA C55 C56 C57 2.0(6)
C89 C55 C56 C57 -179.0(4)
C55 C56 C57 C52 0.2(6)
C55 C56 C57 C88 -178.7(4)
C53 C52 C57 C56 -1.6(5)
C51 C52 C57 C56 -178.0(3)
C53 C52 C57 C88 177.3(3)
C51 C52 C57 C88 0.9(5)
C52 C51 C59 N3 8.7(6)
C4AA C51 C59 N3 -176.2(4)
C52 C51 C59 C60 -166.9(4)
C4AA C51 C59 C60 8.2(7)
C62 N3 C59 C51 -175.8(4)
C62 N3 C59 C60 0.6(5)
C51 C59 C60 C61 175.7(5)
N3 C59 C60 C61 -0.6(6)
C59 C60 C61 C62 0.4(6)
C59 N3 C62 C63 -176.9(4)
C59 N3 C62 C61 -0.4(5)
C60 C61 C62 N3 0.0(6)
C60 C61 C62 C63 176.4(4)
N3 C62 C63 C71 -170.2(4)
C61 C62 C63 C71 14.0(7)
N3 C62 C63 C64 11.3(6)
C61 C62 C63 C64 -164.5(4)
C71 C63 C64 C65 63.1(5)
C62 C63 C64 C65 -118.2(4)
C71 C63 C64 C69 -118.7(4)
C62 C63 C64 C69 59.9(5)
C69 C64 C65 F10 179.9(3)
C63 C64 C65 F10 -1.9(5)
C69 C64 C65 C66 0.8(5)
C63 C64 C65 C66 179.1(3)
F10 C65 C66 F9 1.1(5)
C64 C65 C66 F9 -179.8(3)
F10 C65 C66 C67 179.5(3)
C64 C65 C66 C67 -1.4(5)
F9 C66 C67 F8 -1.4(5)
C65 C66 C67 F8 -179.9(3)
F9 C66 C67 C68 179.5(3)
C65 C66 C67 C68 1.0(5)
F8 C67 C68 F7 0.5(5)
C66 C67 C68 F7 179.6(3)
F8 C67 C68 C69 -179.3(3)
C66 C67 C68 C69 -0.2(5)
F7 C68 C69 F6 -0.5(4)
C67 C68 C69 F6 179.3(3)
F7 C68 C69 C64 179.8(3)
C67 C68 C69 C64 -0.4(5)
C65 C64 C69 F6 -179.6(3)
C63 C64 C69 F6 2.2(5)
C65 C64 C69 C68 0.0(5)
C63 C64 C69 C68 -178.2(3)
C74 N4 C71 C63 -177.7(4)
C74 N4 C71 C72 3.4(5)
C62 C63 C71 N4 14.4(7)
C64 C63 C71 N4 -167.1(4)
C62 C63 C71 C72 -167.0(4)
C64 C63 C71 C72 11.6(6)
N4 C71 C72 C73 -2.6(6)
C63 C71 C72 C73 178.5(5)
C71 C72 C73 C74 0.9(7)
C71 N4 C74 C75 174.6(5)
C71 N4 C74 C73 -2.9(5)
C72 C73 C74 C75 -176.2(6)
C72 C73 C74 N4 1.1(6)
N4 C74 C75 C92 8.0(9)
C73 C74 C75 C92 -175.2(5)
N4 C74 C75 C76 -171.5(5)
C73 C74 C75 C76 5.3(9)
C80 C2AA C76 C77 -3.6(8)
C268 C2AA C76 C77 175.9(6)
C80 C2AA C76 C75 176.8(5)
C268 C2AA C76 C75 -3.7(8)
C74 C75 C76 C77 70.8(7)
C92 C75 C76 C77 -108.7(6)
C74 C75 C76 C2AA -109.5(6)
C92 C75 C76 C2AA 70.9(6)
C2AA C76 C77 C78 3.3(8)
C75 C76 C77 C78 -177.1(5)
C2AA C76 C77 C81 -174.9(5)
C75 C76 C77 C81 4.7(7)
C76 C77 C78 C79 -0.7(10)
C81 C77 C78 C79 177.5(7)
C77 C78 C79 C80 -1.4(12)
C77 C78 C79 C3AA 179.3(8)
C76 C2AA C80 C79 1.4(10)
C268 C2AA C80 C79 -178.2(7)
C78 C79 C80 C2AA 1.1(12)
C3AA C79 C80 C2AA -179.6(7)
C27 C28 C90 C91 2.9(6)
C29 C28 C90 C91 176.1(4)
C28 C90 C91 C92 3.3(7)
C90 C91 C92 C93 -6.4(7)
C90 C91 C92 C75 175.5(4)
C74 C75 C92 C93 43.3(7)
C76 C75 C92 C93 -137.2(5)
C74 C75 C92 C91 -138.7(5)
C76 C75 C92 C91 40.8(7)
C91 C92 C93 C27 3.4(6)
C75 C92 C93 C27 -178.6(4)
C28 C27 C93 C92 2.7(6)
C26 C27 C93 C92 -177.6(4)
N8 C14 C94 C95 3.4(6)
C15 C14 C94 C95 -179.6(5)
C14 C94 C95 C12 -0.9(6)
C11 C12 C95 C94 173.1(5)
N8 C12 C95 C94 -1.7(6)
C0AA C43 C96 C97 -1.9(5)
C42 C43 C96 C97 -177.2(3)
C43 C96 C97 C46 1.6(5)
C45 C46 C97 C96 1.2(5)
C47 C46 C97 C96 174.0(3)
C26 C25 C98 C99 0.1(6)
C24 C25 C98 C99 170.7(4)
C25 C98 C99 C100 1.0(6)
C98 C99 C100 C101 0.8(6)
C98 C99 C100 C107 -176.1(4)
C99 C100 C101 C26 -3.9(6)
C107 C100 C101 C26 173.1(3)
C25 C26 C101 C100 5.0(6)
C27 C26 C101 C100 -172.9(4)
C108 N2 C102 C107 176.0(4)
C108 N2 C102 C110 -1.6(4)
C147 C103 C104 C105 -0.7(6)
C146 C103 C104 C105 179.6(4)
C103 C104 C105 C106 2.3(6)
C103 C104 C105 C145 -177.6(4)
C104 C105 C106 C143 -2.0(5)
C145 C105 C106 C143 178.0(4)
C104 C105 C106 C107 176.1(3)
C145 C105 C106 C107 -3.9(6)
N2 C102 C107 C100 -173.7(4)
C110 C102 C107 C100 3.4(7)
N2 C102 C107 C106 2.3(6)
C110 C102 C107 C106 179.3(4)
C101 C100 C107 C102 -128.0(4)
C99 C100 C107 C102 48.8(6)
C101 C100 C107 C106 55.9(5)
C99 C100 C107 C106 -127.2(4)
C105 C106 C107 C102 93.7(5)
C143 C106 C107 C102 -88.1(5)
C105 C106 C107 C100 -90.2(5)
C143 C106 C107 C100 87.9(5)
C102 N2 C108 C112 -176.8(3)
C102 N2 C108 C109 0.9(4)
N2 C108 C109 C110 0.2(5)
C112 C108 C109 C110 177.7(4)
C108 C109 C110 C102 -1.2(5)
C107 C102 C110 C109 -175.8(4)
N2 C102 C110 C109 1.7(5)
N2 C108 C112 C117 -170.7(3)
C109 C108 C112 C117 12.2(6)
N2 C108 C112 C132 12.5(5)
C109 C108 C112 C132 -164.6(4)
C117 N1 C114 C118 174.2(4)
C117 N1 C114 C115 -2.9(5)
C118 C114 C115 C116 -175.5(5)
N1 C114 C115 C116 1.4(5)
C114 C115 C116 C117 0.4(5)
C114 N1 C117 C112 -174.0(4)
C114 N1 C117 C116 3.2(5)
C108 C112 C117 N1 14.1(6)
C132 C112 C117 N1 -169.0(4)
C108 C112 C117 C116 -162.5(4)
C132 C112 C117 C116 14.4(6)
C115 C116 C117 N1 -2.2(5)
C115 C116 C117 C112 174.9(4)
N1 C114 C118 C119 6.5(7)
C115 C114 C118 C119 -177.2(4)
N1 C114 C118 C123 -167.9(4)
C115 C114 C118 C123 8.5(7)
C114 C118 C119 C122 -139.0(4)
C123 C118 C119 C122 35.3(5)
C114 C118 C119 C120 42.5(6)
C123 C118 C119 C120 -143.3(4)
C122 C119 C120 C4 5.4(5)
C118 C119 C120 C4 -176.0(3)
C5 C4 C120 C119 1.8(5)
C5AA C4 C120 C119 -178.7(3)
C4 C5 C121 C122 5.5(5)
C6 C5 C121 C122 179.7(3)
C5 C121 C122 C119 1.8(6)
C120 C119 C122 C121 -7.2(5)
C118 C119 C122 C121 174.2(3)
C114 C118 C123 C124 63.3(6)
C119 C118 C123 C124 -111.2(5)
C114 C118 C123 C128 -118.2(4)
C119 C118 C123 C128 67.3(5)
C128 C123 C124 C125 1.6(8)
C118 C123 C124 C125 -179.9(5)
C128 C123 C124 C131 -175.8(5)
C118 C123 C124 C131 2.7(8)
C123 C124 C125 C126 1.6(10)
C131 C124 C125 C126 179.1(7)
C124 C125 C126 C127 -3.2(12)
C124 C125 C126 C129 177.9(8)
C125 C126 C127 C128 1.6(11)
C129 C126 C127 C128 -179.5(8)
C126 C127 C128 C123 1.5(9)
C126 C127 C128 C130 -179.4(6)
C124 C123 C128 C127 -3.1(7)
C118 C123 C128 C127 178.4(4)
C124 C123 C128 C130 177.7(5)
C118 C123 C128 C130 -0.8(6)
C108 C112 C132 C133 -124.7(4)
C117 C112 C132 C133 58.2(5)
C108 C112 C132 C137 54.8(5)
C117 C112 C132 C137 -122.3(4)
C137 C132 C133 F1 -178.7(3)
C112 C132 C133 F1 0.8(6)
C137 C132 C133 C134 1.6(6)
C112 C132 C133 C134 -178.9(4)
F1 C133 C134 F2 0.6(6)
C132 C133 C134 F2 -179.7(4)
F1 C133 C134 C135 178.3(4)
C132 C133 C134 C135 -2.0(6)
F2 C134 C135 F3 -2.3(7)
C133 C134 C135 F3 -179.9(4)
F2 C134 C135 C136 179.1(4)
C133 C134 C135 C136 1.5(7)
F3 C135 C136 F4 0.6(6)
C134 C135 C136 F4 179.2(4)
F3 C135 C136 C137 -179.2(4)
C134 C135 C136 C137 -0.6(7)
F4 C136 C137 F5 -0.9(6)
C135 C136 C137 F5 178.9(4)
F4 C136 C137 C132 -179.7(3)
C135 C136 C137 C132 0.1(6)
C133 C132 C137 F5 -179.4(3)
C112 C132 C137 F5 1.1(5)
C133 C132 C137 C136 -0.6(5)
C112 C132 C137 C136 179.9(3)
C105 C106 C143 C147 0.1(6)
C107 C106 C143 C147 -178.2(4)
C105 C106 C143 C144 -179.4(4)
C107 C106 C143 C144 2.4(6)
C106 C143 C147 C103 1.6(7)
C144 C143 C147 C103 -179.0(5)
C104 C103 C147 C143 -1.3(7)
C146 C103 C147 C143 178.4(5)
C34 C35 C148 C149 178.4(5)
N6 C35 C148 C149 -1.7(5)
C35 C148 C149 C37 0.9(5)
N6 C37 C149 C148 0.2(5)
C38 C37 C149 C148 177.1(4)
C42 C41 C150 C151 -176.9(4)
N5 C41 C150 C151 0.6(5)
C41 C150 C151 C39 0.9(5)
N5 C39 C151 C150 -2.1(5)
C38 C39 C151 C150 177.4(4)
C12 C11 C152 C157 80.1(6)
C10 C11 C152 C157 -92.2(5)
C12 C11 C152 C153 -111.7(6)
C10 C11 C152 C153 76.0(6)
C157 C152 C153 C154 2.2(8)
C11 C152 C153 C154 -165.7(6)
C157 C152 C153 C158 179.7(6)
C11 C152 C153 C158 11.8(9)
C152 C153 C154 C155 -2.6(12)
C158 C153 C154 C155 -179.9(8)
C153 C154 C155 C156 2.4(13)
C153 C154 C155 C160 179.5(9)
C154 C155 C156 C157 -1.7(11)
C160 C155 C156 C157 -179.0(7)
C155 C156 C157 C152 1.3(8)
C155 C156 C157 C159 176.3(6)
C153 C152 C157 C156 -1.7(7)
C11 C152 C157 C156 166.3(4)
C153 C152 C157 C159 -176.3(5)
C11 C152 C157 C159 -8.3(6)
C35 C34 C161 C162 -104.8(5)
C33 C34 C161 C162 79.1(5)
C35 C34 C161 C166 81.2(6)
C33 C34 C161 C166 -94.9(5)
C166 C161 C162 C163 -1.8(7)
C34 C161 C162 C163 -176.0(4)
C166 C161 C162 C167 180.0(5)
C34 C161 C162 C167 5.8(7)
C161 C162 C163 C164 0.7(8)
C167 C162 C163 C164 178.8(6)
C162 C163 C164 C165 0.4(8)
C162 C163 C164 C169 -179.0(6)
C163 C164 C165 C166 -0.3(8)
C169 C164 C165 C166 179.1(5)
C164 C165 C166 C161 -0.9(7)
C164 C165 C166 C168 178.2(4)
C162 C161 C166 C165 2.0(6)
C34 C161 C166 C165 175.9(4)
C162 C161 C166 C168 -177.1(4)
C34 C161 C166 C168 -3.2(6)
C9 C10 C170 C171 3.0(5)
C11 C10 C170 C171 -173.4(3)
C10 C170 C171 C7 0.0(5)
C8 C7 C171 C170 -1.8(5)
C6 C7 C171 C170 168.6(3)
C31 C30 C172 C173 -2.9(6)
C29 C30 C172 C173 166.7(4)
C30 C172 C173 C33 2.3(7)
C32 C33 C173 C172 1.8(6)
C34 C33 C173 C172 -174.2(4)
C21 C20 C174 C175 -4.6(6)
C19 C20 C174 C175 178.2(4)
C20 C174 C175 C23 0.3(7)
C22 C23 C175 C174 5.6(6)
C24 C23 C175 C174 179.5(4)
N7 C16 C176 C177 -3.3(7)
C15 C16 C176 C177 178.4(6)
C16 C176 C177 C18 2.2(7)
C19 C18 C177 C176 -178.1(6)
N7 C18 C177 C176 -0.4(7)
C14 C15 C178 C183 44.1(6)
C16 C15 C178 C183 -134.6(5)
C14 C15 C178 C179 -134.6(5)
C16 C15 C178 C179 46.7(6)
C183 C178 C179 F20 -178.4(4)
C15 C178 C179 F20 0.4(7)
C183 C178 C179 C180 0.9(7)
C15 C178 C179 C180 179.7(5)
F20 C179 C180 C181 178.9(6)
C178 C179 C180 C181 -0.4(9)
F20 C179 C180 F19 1.2(8)
C178 C179 C180 F19 -178.2(5)
F19 C180 C181 F18 -1.5(10)
C179 C180 C181 F18 -179.2(6)
F19 C180 C181 C182 176.8(6)
C179 C180 C181 C182 -1.0(10)
F18 C181 C182 F17 1.0(10)
C180 C181 C182 F17 -177.2(6)
F18 C181 C182 C183 180.0(5)
C180 C181 C182 C183 1.7(10)
C179 C178 C183 F16 178.8(4)
C15 C178 C183 F16 0.1(7)
C179 C178 C183 C182 -0.2(7)
C15 C178 C183 C182 -178.9(4)
F17 C182 C183 F16 -1.2(8)
C181 C182 C183 F16 179.9(5)
F17 C182 C183 C178 177.8(5)
C181 C182 C183 C178 -1.1(8)
C41 C42 C189 C194 -112.1(4)
C43 C42 C189 C194 66.7(5)
C41 C42 C189 C190 71.8(5)
C43 C42 C189 C190 -109.3(4)
C194 C189 C190 C191 0.0(5)
C42 C189 C190 C191 176.0(3)
C194 C189 C190 C195 -178.8(4)
C42 C189 C190 C195 -2.8(6)
C189 C190 C191 C192 0.5(6)
C195 C190 C191 C192 179.3(4)
C190 C191 C192 C193 0.1(7)
C190 C191 C192 C197 -178.8(4)
C191 C192 C193 C194 -1.1(6)
C197 C192 C193 C194 177.7(4)
C190 C189 C194 C193 -1.0(5)
C42 C189 C194 C193 -177.0(3)
C190 C189 C194 C196 -179.1(3)
C42 C189 C194 C196 4.9(5)
C192 C193 C194 C189 1.6(6)
C192 C193 C194 C196 179.7(4)
C18 C19 C198 C199 62.1(7)
C20 C19 C198 C199 -116.2(5)
C18 C19 C198 C203 -118.5(6)
C20 C19 C198 C203 63.2(6)
C203 C198 C199 C200 2.7(7)
C19 C198 C199 C200 -177.9(4)
C203 C198 C199 C206 -176.9(5)
C19 C198 C199 C206 2.5(7)
C198 C199 C200 C201 -2.0(8)
C206 C199 C200 C201 177.6(5)
C199 C200 C201 C202 1.1(8)
C199 C200 C201 C204 177.6(5)
C200 C201 C202 C203 -0.9(8)
C204 C201 C202 C203 -177.3(5)
C201 C202 C203 C198 1.6(7)
C201 C202 C203 C205 -178.8(5)
C199 C198 C203 C202 -2.6(7)
C19 C198 C203 C202 178.1(4)
C199 C198 C203 C205 177.9(4)
C19 C198 C203 C205 -1.5(6)
C39 C38 C207 C208 50.5(7)
C37 C38 C207 C208 -129.2(5)
C39 C38 C207 C211 -129.5(5)
C37 C38 C207 C211 50.8(6)
C211 C207 C208 F11 -179.6(5)
C38 C207 C208 F11 0.4(8)
C211 C207 C208 C209 1.3(8)
C38 C207 C208 C209 -178.7(5)
F13 C54 C209 F12 -1.4(12)
C44 C54 C209 F12 -179.9(6)
F13 C54 C209 C208 -179.4(7)
C44 C54 C209 C208 2.2(10)
C207 C208 C209 F12 178.9(6)
F11 C208 C209 F12 -0.2(9)
C207 C208 C209 C54 -3.2(10)
F11 C208 C209 C54 177.6(6)
C208 C207 C211 F15 -178.7(5)
C38 C207 C211 F15 1.3(7)
C208 C207 C211 C44 1.5(8)
C38 C207 C211 C44 -178.5(5)
F14 C44 C211 F15 -2.1(9)
C54 C44 C211 F15 177.7(6)
F14 C44 C211 C207 177.8(5)
C54 C44 C211 C207 -2.4(10)
O8 C260 C259 F30 5.4(6)
O7 C260 C259 F30 -175.7(4)
O8 C260 C259 F32 -116.6(5)
O7 C260 C259 F32 62.3(5)
O8 C260 C259 F31 124.7(5)
O7 C260 C259 F31 -56.4(6)
O16 C281 C282 F51 -92.5(8)
O15 C281 C282 F51 87.1(8)
O16 C281 C282 F52 147.7(8)
O15 C281 C282 F52 -32.6(8)
O16 C281 C282 F53 26.0(9)
O15 C281 C282 F53 -154.4(9)
O3 C218 C217 F36 -14.4(5)
O4 C218 C217 F36 168.2(3)
O3 C218 C217 F38 -134.1(3)
O4 C218 C217 F38 48.5(4)
O3 C218 C217 F37 108.7(4)
O4 C218 C217 F37 -68.7(4)
O5 C225 C224 F40 -151.7(4)
O6 C225 C224 F40 31.1(5)
O5 C225 C224 F41 -29.1(5)
O6 C225 C224 F41 153.7(3)
O5 C225 C224 F39 88.4(4)
O6 C225 C224 F39 -88.7(4)
O9 C246 C245 F21 -19.9(8)
O10 C246 C245 F21 161.2(5)
O9 C246 C245 F22 97.9(6)
O10 C246 C245 F22 -81.0(6)
O9 C246 C245 F23 -141.8(5)
O10 C246 C245 F23 39.3(7)
O12 C238 C239 F25 -21.2(6)
O11 C238 C239 F25 163.1(4)
O12 C238 C239 F26 100.2(5)
O11 C238 C239 F26 -75.5(5)
O12 C238 C239 F24 -141.2(5)
O11 C238 C239 F24 43.1(6)
O14 C252 C253 F27 -139.8(9)
O13 C252 C253 F27 54.5(10)
O14 C252 C253 F28 -16.3(12)
O13 C252 C253 F28 178.0(7)
O14 C252 C253 F29 98.4(10)
O13 C252 C253 F29 -67.3(9)
O14A C352 C353 F27A -77.3(19)
O13A C352 C353 F27A 70.2(16)
O14A C352 C353 F29A 38(2)
O13A C352 C353 F29A -175.0(13)
O14A C352 C353 F28A 165.0(17)
O13A C352 C353 F28A -47.6(16)
F33A C231 C234 O1 -151.4(6)
F35 C231 C234 O1 47.3(6)
F33 C231 C234 O1 169.9(5)
F34A C231 C234 O1 -28.7(6)
F35A C231 C234 O1 85.6(6)
F34 C231 C234 O1 -73.8(6)
F33A C231 C234 O2 28.3(7)
F35 C231 C234 O2 -132.9(5)
F33 C231 C234 O2 -10.4(5)
F34A C231 C234 O2 151.1(5)
F35A C231 C234 O2 -94.7(6)
F34 C231 C234 O2 106.0(5)

loop_
_platon_squeeze_void_nr
_platon_squeeze_void_average_x
_platon_squeeze_void_average_y
_platon_squeeze_void_average_z
_platon_squeeze_void_volume
_platon_squeeze_void_count_electrons
_platon_squeeze_void_content
1 0.000 0.116 0.250 1238 278 ' '
2 0.000 0.384 0.750 1239 278 ' '
3 0.500 0.522 0.250 2070 662 ' '
4 0.500 0.972 0.750 2072 662 ' '
